data_4303281
loop_
_publ_author_name
'Anthony D'Al\'eo'
'Evan G. Moore'
'G\'eza Szigethy'
'Jide Xu'
'Kenneth N. Raymond'

_publ_section_title
;
Aryl Bridged 1-Hydroxypyridin-2-one: Effect of the Bridge on the Eu(III)
Sensitization Process
;
_journal_name_full 'Inorganic Chemistry'
_journal_page_first 9316
_journal_page_last 9324
_journal_paper_doi 10.1021/ic901161z
_journal_volume 48
_journal_year 2009
_chemical_formula_moiety '2(C40 H32 Eu N8 O12), 2(C4 H10 O), 2.25(H2 O), 2(C2 H8 N), C H4 O'
_chemical_formula_sum 'C93 H108.5 Eu2 N18 O29.25'
_chemical_formula_weight 2250.4
_chemical_melting_point ?
_chemical_name_common 'Europium bis-(o-xylene-bis-1,2-HOPO) complex'
_chemical_name_systematic
; 
 ? 
;
_space_group_IT_number 2
_symmetry_cell_setting triclinic
_symmetry_space_group_name_Hall '-P 1'
_symmetry_space_group_name_H-M 'P -1'
_atom_sites_solution_hydrogens geom
_atom_sites_solution_primary direct
_atom_sites_solution_secondary difmap
_audit_creation_method SHELXL-97
_cell_angle_alpha 110.1630(10)
_cell_angle_beta 91.8410(10)
_cell_angle_gamma 95.5010(10)
_cell_formula_units_Z 2
_cell_length_a 12.2472(8)
_cell_length_b 18.5015(12)
_cell_length_c 23.0853(15)
_cell_measurement_reflns_used 7885
_cell_measurement_temperature 166(2)
_cell_measurement_theta_max 24.416
_cell_measurement_theta_min 2.360
_cell_volume 4875.8(6)
_computing_cell_refinement 'Bruker SAINT v. 7.07'
_computing_data_collection 'Bruker SMART v. 5.631'
_computing_data_reduction 'Bruker SAINT v. 7.07'
_computing_molecular_graphics 'ORTEP-3 v. 1.08'
_computing_publication_material 'ORTEP-3 v. 1.08'
_computing_structure_refinement 'SHELXL-97 (Sheldrick, 1997)'
_computing_structure_solution 'SHELXS-97 (Sheldrick, 1990)'
_diffrn_ambient_temperature 166(2)
_diffrn_detector_area_resol_mean 8.366
_diffrn_measured_fraction_theta_full 0.965
_diffrn_measured_fraction_theta_max 0.965
_diffrn_measurement_device_type 'Bruker APEX I'
_diffrn_measurement_method \w-scans
_diffrn_radiation_monochromator graphite
_diffrn_radiation_source 'fine-focus sealed tube'
_diffrn_radiation_type MoK\a
_diffrn_radiation_wavelength 0.71073
_diffrn_reflns_av_R_equivalents 0.0232
_diffrn_reflns_av_sigmaI/netI 0.0502
_diffrn_reflns_limit_h_max 15
_diffrn_reflns_limit_h_min -15
_diffrn_reflns_limit_k_max 18
_diffrn_reflns_limit_k_min -23
_diffrn_reflns_limit_l_max 28
_diffrn_reflns_limit_l_min -28
_diffrn_reflns_number 31554
_diffrn_reflns_theta_full 26.38
_diffrn_reflns_theta_max 26.38
_diffrn_reflns_theta_min 0.94
_diffrn_standards_number 0
_exptl_absorpt_coefficient_mu 1.363
_exptl_absorpt_correction_T_max 0.7914
_exptl_absorpt_correction_T_min 0.6852
_exptl_absorpt_correction_type multi-scan
_exptl_absorpt_process_details 'Blessing, 1995'
_exptl_crystal_colour white
_exptl_crystal_density_diffrn 1.533
_exptl_crystal_density_meas ?
_exptl_crystal_density_method .
_exptl_crystal_description block
_exptl_crystal_F_000 2305
_exptl_crystal_size_max 0.30
_exptl_crystal_size_mid 0.20
_exptl_crystal_size_min 0.18
_refine_diff_density_max 1.033
_refine_diff_density_min -1.099
_refine_diff_density_rms 0.100
_refine_ls_extinction_method none
_refine_ls_goodness_of_fit_ref 1.076
_refine_ls_hydrogen_treatment constr
_refine_ls_matrix_type full
_refine_ls_number_parameters 1347
_refine_ls_number_reflns 19250
_refine_ls_number_restraints 333
_refine_ls_restrained_S_all 1.083
_refine_ls_R_factor_all 0.0715
_refine_ls_R_factor_gt 0.0459
_refine_ls_shift/su_max 0.003
_refine_ls_shift/su_mean 0.000
_refine_ls_structure_factor_coef Fsqd
_refine_ls_weighting_details 'calc w=1/[\s^2^(Fo^2^)+(0.0773P)^2^+0.0000P] where P=(Fo^2^+2Fc^2^)/3'
_refine_ls_weighting_scheme calc
_refine_ls_wR_factor_gt 0.1216
_refine_ls_wR_factor_ref 0.1330
_reflns_number_gt 13641
_reflns_number_total 19250
_reflns_threshold_expression >2sigma(I)
_cod_data_source_file ic901161z_si_002.cif
_cod_data_source_block eudiph
_cod_depositor_comments
;
The following automatic conversions were performed:

'_chemical_melting_point' value 'not measured' was changed to '?' -
the value is undefined or not given.

Automatic conversion script
Id: cif_fix_values 1646 2011-03-28 12:23:43Z adriana 
;
_cod_original_cell_volume 4875.8(5)
_cod_database_code 4303281

loop_
_symmetry_equiv_pos_as_xyz
'x, y, z'
'-x, -y, -z'

loop_
_atom_site_label
_atom_site_type_symbol
_atom_site_fract_x
_atom_site_fract_y
_atom_site_fract_z
_atom_site_U_iso_or_equiv
_atom_site_adp_type
_atom_site_occupancy
_atom_site_symmetry_multiplicity
_atom_site_calc_flag
_atom_site_refinement_flags
_atom_site_disorder_assembly
_atom_site_disorder_group
Eu1 Eu 0.36982(2) 0.051234(13) 0.314853(10) 0.03561(8) Uani 1 1 d . . .
Eu2 Eu 0.18622(2) 0.473758(13) 0.192142(10) 0.03428(8) Uani 1 1 d . . .
O1 O 0.4631(5) 0.1726(3) 0.3788(2) 0.0793(15) Uani 1 1 d . . .
O2 O 0.5558(3) 0.0667(2) 0.29822(18) 0.0581(10) Uani 1 1 d . . .
O3 O 0.8821(5) 0.0509(6) 0.3121(5) 0.241(6) Uani 1 1 d . . .
O4 O 0.5711(5) -0.1677(3) 0.4455(3) 0.1072(19) Uani 1 1 d . . .
O5 O 0.4591(3) -0.0139(2) 0.37108(15) 0.0506(9) Uani 1 1 d . . .
O6 O 0.2928(3) 0.0554(2) 0.40959(15) 0.0575(10) Uani 1 1 d . . .
O7 O 0.2159(3) 0.1241(2) 0.31985(18) 0.0631(11) Uani 1 1 d . . .
O8 O 0.3461(3) 0.0998(2) 0.23377(16) 0.0525(10) Uani 1 1 d . . .
O9 O 0.3237(4) 0.1961(3) 0.09895(18) 0.0754(13) Uani 1 1 d . . .
O10 O 0.4445(7) -0.1668(4) 0.0399(2) 0.137(3) Uani 1 1 d . . .
O11 O 0.4181(3) -0.04485(19) 0.22372(14) 0.0431(8) Uani 1 1 d . . .
O12 O 0.2429(3) -0.0621(2) 0.27662(18) 0.0577(10) Uani 1 1 d . . .
O13 O 0.2649(3) 0.6038(2) 0.21723(19) 0.0605(10) Uani 1 1 d . . .
O14 O 0.1227(3) 0.56322(19) 0.28233(15) 0.0504(9) Uani 1 1 d . . .
O15 O 0.0539(4) 0.7111(3) 0.4516(2) 0.109(2) Uani 1 1 d . . .
O16 O 0.2455(4) 0.3257(3) 0.40573(18) 0.0726(13) Uani 1 1 d . . .
O17 O 0.2169(3) 0.4280(2) 0.27521(15) 0.0511(9) Uani 1 1 d . . .
O18 O 0.3535(3) 0.41511(19) 0.19211(14) 0.0430(8) Uani 1 1 d . . .
O19 O 0.1277(3) 0.34321(19) 0.12628(15) 0.0418(8) Uani 1 1 d . . .
O20 O -0.0025(3) 0.43078(18) 0.19506(14) 0.0392(7) Uani 1 1 d . . .
O21 O -0.3355(3) 0.3956(3) 0.1519(2) 0.0729(13) Uani 1 1 d . . .
O22 O -0.0638(3) 0.6481(2) 0.04394(18) 0.0642(11) Uani 1 1 d . . .
O23 O 0.0789(3) 0.50722(19) 0.12048(14) 0.0393(8) Uani 1 1 d . . .
O24 O 0.2748(3) 0.47467(19) 0.09978(14) 0.0411(8) Uani 1 1 d . . .
O25 O 0.0729(6) 0.9330(4) 0.0592(3) 0.137(3) Uani 1 1 d D . .
N2 N 0.7178(6) -0.0189(5) 0.2825(4) 0.126(3) Uani 1 1 d . . .
H2 H 0.6457 -0.0205 0.2819 0.151 Uiso 1 1 calc R . .
N3 N 0.5854(5) -0.1161(3) 0.3709(3) 0.0781(17) Uani 1 1 d . . .
H3 H 0.5613 -0.0821 0.3562 0.094 Uiso 1 1 calc R . .
N5 N 0.2643(3) 0.1425(2) 0.23131(19) 0.0434(10) Uani 1 1 d . . .
N6 N 0.4153(4) 0.1213(4) 0.1375(2) 0.0766(18) Uani 1 1 d . . .
H6 H 0.4163 0.0986 0.1653 0.092 Uiso 1 1 calc R . .
N7 N 0.5077(5) -0.0619(4) 0.1204(3) 0.0810(18) Uani 1 1 d . . .
H7 H 0.5004 -0.0328 0.1590 0.097 Uiso 1 1 calc R . .
N8 N 0.3389(4) -0.1012(2) 0.19087(19) 0.0492(11) Uani 1 1 d . . .
N9 N 0.1664(4) 0.6379(2) 0.3032(2) 0.0527(12) Uani 1 1 d U . .
N10 N 0.0367(7) 0.5898(4) 0.3868(3) 0.106(3) Uani 1 1 d . . .
H10 H 0.0521 0.5571 0.3510 0.127 Uiso 1 1 calc R . .
N11 N 0.1476(5) 0.3987(4) 0.3690(2) 0.101(3) Uani 1 1 d . . .
H11 H 0.1407 0.4204 0.3408 0.122 Uiso 1 1 calc R . .
N12 N 0.3007(3) 0.3868(2) 0.27607(17) 0.0400(9) Uani 1 1 d . . .
N13 N -0.0478(3) 0.3690(2) 0.14731(17) 0.0393(9) Uani 1 1 d . . .
N14 N -0.1931(4) 0.4834(3) 0.2018(2) 0.0517(11) Uani 1 1 d . . .
H14 H -0.1212 0.4927 0.2092 0.062 Uiso 1 1 calc R . .
N15 N -0.0821(3) 0.5830(3) 0.10998(18) 0.0458(10) Uani 1 1 d . . .
H15 H -0.0550 0.5479 0.1223 0.055 Uiso 1 1 calc R . .
N16 N 0.1304(3) 0.5324(2) 0.07930(16) 0.0334(8) Uani 1 1 d . . .
N17 N 0.3384(4) 0.3214(3) 0.05761(19) 0.0538(12) Uani 1 1 d . . .
H17A H 0.3215 0.2926 0.0823 0.065 Uiso 1 1 calc R . .
H17B H 0.3226 0.3711 0.0781 0.065 Uiso 1 1 calc R . .
N1 N 0.6191(5) 0.1228(4) 0.3463(3) 0.0833(19) Uani 1 1 d DU . .
C1 C 0.5622(8) 0.1788(4) 0.3862(3) 0.085(2) Uani 1 1 d DU . .
C2 C 0.6308(9) 0.2385(5) 0.4326(4) 0.129(4) Uani 1 1 d DU . .
H2A H 0.5998 0.2810 0.4606 0.155 Uiso 1 1 calc R . .
C3 C 0.7368(10) 0.2346(7) 0.4365(5) 0.156(5) Uani 1 1 d DU . .
H3A H 0.7787 0.2764 0.4680 0.187 Uiso 1 1 calc R . .
C4 C 0.7958(8) 0.1766(6) 0.4001(5) 0.138(4) Uani 1 1 d DU . .
H4 H 0.8727 0.1764 0.4068 0.166 Uiso 1 1 calc R . .
C5 C 0.7282(7) 0.1173(6) 0.3515(5) 0.122(3) Uani 1 1 d DU . .
C6 C 0.7797(7) 0.0516(8) 0.3152(6) 0.127(4) Uani 1 1 d U . .
C7 C 0.7629(8) -0.0887(8) 0.2502(6) 0.173(6) Uani 1 1 d . . .
H7A H 0.8232 -0.0955 0.2768 0.207 Uiso 1 1 calc R . .
H7B H 0.7950 -0.0840 0.2127 0.207 Uiso 1 1 calc R . .
C8 C 0.6803(8) -0.1591(6) 0.2316(5) 0.112(3) Uani 1 1 d U . .
C9 C 0.6428(10) -0.1925(8) 0.1732(6) 0.140(4) Uani 1 1 d U . .
H9 H 0.6686 -0.1683 0.1453 0.168 Uiso 1 1 calc R . .
C10 C 0.5709(11) -0.2581(8) 0.1489(5) 0.146(4) Uani 1 1 d U . .
H10A H 0.5486 -0.2778 0.1060 0.175 Uiso 1 1 calc R . .
C11 C 0.5286(10) -0.2975(7) 0.1899(5) 0.141(4) Uani 1 1 d U . .
H11A H 0.4788 -0.3437 0.1757 0.169 Uiso 1 1 calc R . .
C12 C 0.5680(8) -0.2612(6) 0.2522(4) 0.105(3) Uani 1 1 d U . .
H12 H 0.5425 -0.2837 0.2812 0.127 Uiso 1 1 calc R . .
C13 C 0.6421(7) -0.1944(6) 0.2737(4) 0.099(3) Uani 1 1 d U . .
C14 C 0.6734(7) -0.1586(5) 0.3405(4) 0.104(3) Uani 1 1 d . . .
H14A H 0.6866 -0.1992 0.3580 0.125 Uiso 1 1 calc R . .
H14B H 0.7421 -0.1229 0.3474 0.125 Uiso 1 1 calc R . .
C15 C 0.5388(6) -0.1249(4) 0.4193(3) 0.074(2) Uani 1 1 d . . .
N4 N 0.4078(4) -0.0286(2) 0.41795(17) 0.0469(11) Uani 1 1 d D . .
C20 C 0.3189(5) 0.0102(3) 0.4368(2) 0.0500(13) Uani 1 1 d D . .
C19 C 0.2656(6) -0.0029(3) 0.4861(3) 0.0707(19) Uani 1 1 d D . .
H19 H 0.2037 0.0234 0.5011 0.085 Uiso 1 1 calc R . .
C18 C 0.3009(7) -0.0520(4) 0.5122(3) 0.085(2) Uani 1 1 d D . .
H18 H 0.2646 -0.0595 0.5458 0.102 Uiso 1 1 calc R . .
C17 C 0.3895(6) -0.0915(4) 0.4903(3) 0.072(2) Uani 1 1 d D . .
H17 H 0.4126 -0.1271 0.5082 0.087 Uiso 1 1 calc R . .
C16 C 0.4448(5) -0.0798(3) 0.4429(3) 0.0607(16) Uani 1 1 d D . .
C21 C 0.1938(5) 0.1518(3) 0.2782(3) 0.0522(14) Uani 1 1 d . . .
C22 C 0.1051(5) 0.1925(4) 0.2756(3) 0.0685(18) Uani 1 1 d . . .
H22 H 0.0524 0.1982 0.3057 0.082 Uiso 1 1 calc R . .
C23 C 0.0917(5) 0.2244(4) 0.2311(3) 0.0667(17) Uani 1 1 d . . .
H23 H 0.0311 0.2527 0.2307 0.080 Uiso 1 1 calc R . .
C24 C 0.1683(5) 0.2151(3) 0.1860(3) 0.0553(14) Uani 1 1 d . . .
H24 H 0.1602 0.2377 0.1551 0.066 Uiso 1 1 calc R . .
C25 C 0.2545(4) 0.1735(3) 0.1864(2) 0.0425(12) Uani 1 1 d . . .
C26 C 0.3358(5) 0.1645(4) 0.1375(3) 0.0589(15) Uani 1 1 d . . .
C27 C 0.5025(7) 0.1086(6) 0.0938(4) 0.119(4) Uani 1 1 d . . .
H27A H 0.5077 0.1498 0.0754 0.143 Uiso 1 1 calc R . .
H27B H 0.4840 0.0581 0.0599 0.143 Uiso 1 1 calc R . .
C28 C 0.6090(7) 0.1094(6) 0.1256(4) 0.092(3) Uani 1 1 d U . .
C29 C 0.6664(8) 0.1771(7) 0.1567(5) 0.113(3) Uani 1 1 d U . .
H29 H 0.6370 0.2234 0.1582 0.136 Uiso 1 1 calc R . .
C30 C 0.7651(9) 0.1824(7) 0.1863(6) 0.137(4) Uani 1 1 d U . .
H30 H 0.8059 0.2317 0.2064 0.165 Uiso 1 1 calc R . .
C31 C 0.8067(8) 0.1166(8) 0.1874(5) 0.132(3) Uani 1 1 d U . .
H31 H 0.8732 0.1199 0.2110 0.158 Uiso 1 1 calc R . .
C32 C 0.7496(8) 0.0449(7) 0.1534(5) 0.117(3) Uani 1 1 d U . .
H32 H 0.7793 -0.0014 0.1513 0.140 Uiso 1 1 calc R . .
C33 C 0.6519(7) 0.0415(6) 0.1233(4) 0.096(3) Uani 1 1 d U . .
C34 C 0.5960(8) -0.0393(7) 0.0874(4) 0.126(4) Uani 1 1 d . . .
H34A H 0.5658 -0.0407 0.0466 0.151 Uiso 1 1 calc R . .
H34B H 0.6510 -0.0768 0.0800 0.151 Uiso 1 1 calc R . .
C35 C 0.4374(8) -0.1258(5) 0.0939(3) 0.085(2) Uani 1 1 d . . .
C36 C 0.3512(6) -0.1441(4) 0.1304(3) 0.0679(18) Uani 1 1 d . . .
C37 C 0.2709(9) -0.2041(4) 0.1009(4) 0.103(3) Uani 1 1 d . . .
H37 H 0.2751 -0.2348 0.0587 0.124 Uiso 1 1 calc R . .
C38 C 0.1825(9) -0.2199(5) 0.1338(5) 0.141(4) Uani 1 1 d . . .
H38 H 0.1316 -0.2648 0.1151 0.170 Uiso 1 1 calc R . .
C39 C 0.1695(7) -0.1729(5) 0.1904(4) 0.110(3) Uani 1 1 d . . .
H39 H 0.1052 -0.1819 0.2100 0.132 Uiso 1 1 calc R . .
C40 C 0.2483(5) -0.1099(3) 0.2223(3) 0.0632(16) Uani 1 1 d . . .
C41 C 0.2384(5) 0.6577(3) 0.2639(3) 0.0627(16) Uani 1 1 d U . .
C42 C 0.2765(6) 0.7373(4) 0.2812(4) 0.094(2) Uani 1 1 d U . .
H42 H 0.3222 0.7550 0.2552 0.113 Uiso 1 1 calc R . .
C43 C 0.2476(8) 0.7891(4) 0.3355(5) 0.116(3) Uani 1 1 d U . .
H43 H 0.2740 0.8424 0.3466 0.139 Uiso 1 1 calc R . .
C44 C 0.1812(7) 0.7658(4) 0.3745(4) 0.099(3) Uani 1 1 d U . .
H44 H 0.1631 0.8026 0.4122 0.119 Uiso 1 1 calc R . .
C45 C 0.1410(6) 0.6886(4) 0.3584(3) 0.0688(19) Uani 1 1 d U . .
C46 C 0.0761(7) 0.6626(5) 0.4022(3) 0.084(3) Uani 1 1 d . . .
C47 C -0.0340(10) 0.5589(6) 0.4275(4) 0.142(4) Uani 1 1 d U . .
H47A H 0.0126 0.5595 0.4636 0.171 Uiso 1 1 calc R . .
H47B H -0.0909 0.5940 0.4433 0.171 Uiso 1 1 calc R . .
C48 C -0.0863(9) 0.4830(6) 0.3974(4) 0.123(3) Uani 1 1 d DU . .
C49 C -0.1959(9) 0.4810(6) 0.3731(5) 0.132(4) Uani 1 1 d DU . .
H49 H -0.2272 0.5275 0.3778 0.159 Uiso 1 1 calc R . .
C50 C -0.2528(10) 0.4122(8) 0.3438(7) 0.176(5) Uani 1 1 d DU . .
H50 H -0.3255 0.4112 0.3276 0.211 Uiso 1 1 calc R . .
C51 C -0.2149(11) 0.3450(8) 0.3357(7) 0.188(5) Uani 1 1 d DU . .
H51 H -0.2580 0.2975 0.3131 0.225 Uiso 1 1 calc R . .
C52 C -0.1119(10) 0.3461(7) 0.3609(5) 0.145(4) Uani 1 1 d DU . .
H52 H -0.0859 0.2982 0.3577 0.174 Uiso 1 1 calc R . .
C53 C -0.0430(9) 0.4152(6) 0.3914(4) 0.121(3) Uani 1 1 d DU . .
C54 C 0.0654(8) 0.4077(7) 0.4151(4) 0.149(4) Uani 1 1 d U . .
H54A H 0.0604 0.3621 0.4285 0.179 Uiso 1 1 calc R . .
H54B H 0.0898 0.4542 0.4518 0.179 Uiso 1 1 calc R . .
C55 C 0.2316(6) 0.3591(4) 0.3687(3) 0.0648(17) Uani 1 1 d . . .
C56 C 0.3119(4) 0.3526(3) 0.3198(2) 0.0458(12) Uani 1 1 d . . .
C57 C 0.3982(5) 0.3104(3) 0.3181(3) 0.0539(14) Uani 1 1 d . . .
H57 H 0.4066 0.2857 0.3475 0.065 Uiso 1 1 calc R . .
C58 C 0.4740(5) 0.3037(4) 0.2732(3) 0.0577(15) Uani 1 1 d . . .
H58 H 0.5336 0.2740 0.2720 0.069 Uiso 1 1 calc R . .
C59 C 0.4629(4) 0.3395(3) 0.2310(3) 0.0545(14) Uani 1 1 d . . .
H59 H 0.5165 0.3359 0.2016 0.065 Uiso 1 1 calc R . .
C60 C 0.3741(4) 0.3816(3) 0.2303(2) 0.0422(11) Uani 1 1 d . . .
C61 C 0.0250(5) 0.3214(3) 0.1125(2) 0.0414(12) Uani 1 1 d . . .
C62 C -0.0214(5) 0.2522(3) 0.0662(2) 0.0537(14) Uani 1 1 d . . .
H62 H 0.0252 0.2161 0.0431 0.064 Uiso 1 1 calc R . .
C63 C -0.1322(5) 0.2365(3) 0.0541(3) 0.0584(15) Uani 1 1 d . . .
H63 H -0.1624 0.1893 0.0232 0.070 Uiso 1 1 calc R . .
C64 C -0.2013(5) 0.2886(3) 0.0865(3) 0.0544(14) Uani 1 1 d . . .
H64 H -0.2784 0.2781 0.0763 0.065 Uiso 1 1 calc R . .
C65 C -0.1593(4) 0.3557(3) 0.1333(2) 0.0454(12) Uani 1 1 d . . .
C66 C -0.2367(5) 0.4136(4) 0.1646(3) 0.0507(13) Uani 1 1 d . . .
C67 C -0.2607(5) 0.5447(4) 0.2306(3) 0.0608(16) Uani 1 1 d . . .
H67A H -0.2908 0.5373 0.2677 0.073 Uiso 1 1 calc R . .
H67B H -0.3234 0.5416 0.2014 0.073 Uiso 1 1 calc R . .
C68 C -0.1965(4) 0.6229(3) 0.2490(2) 0.0514(14) Uani 1 1 d D . .
C69 C -0.1700(5) 0.6643(4) 0.3112(3) 0.0630(16) Uani 1 1 d D . .
H69 H -0.1950 0.6430 0.3410 0.076 Uiso 1 1 calc R . .
C70 C -0.1089(5) 0.7351(4) 0.3306(3) 0.071(2) Uani 1 1 d D . .
H70 H -0.0906 0.7618 0.3735 0.085 Uiso 1 1 calc R . .
C71 C -0.0738(5) 0.7679(4) 0.2885(3) 0.0688(18) Uani 1 1 d D . .
H71 H -0.0322 0.8175 0.3020 0.083 Uiso 1 1 calc R . .
C72 C -0.1000(5) 0.7274(3) 0.2252(3) 0.0584(15) Uani 1 1 d D . .
H72 H -0.0760 0.7498 0.1957 0.070 Uiso 1 1 calc R . .
C73 C -0.1611(4) 0.6546(3) 0.2052(2) 0.0486(13) Uani 1 1 d D . .
C74 C -0.1816(4) 0.6135(4) 0.1366(2) 0.0543(14) Uani 1 1 d . . .
H74A H -0.2415 0.5705 0.1282 0.065 Uiso 1 1 calc R . .
H74B H -0.2051 0.6501 0.1171 0.065 Uiso 1 1 calc R . .
C75 C -0.0297(4) 0.6049(3) 0.0682(2) 0.0400(11) Uani 1 1 d . . .
C76 C 0.0791(4) 0.5750(3) 0.05095(19) 0.0333(10) Uani 1 1 d . . .
C77 C 0.1345(4) 0.5956(3) 0.0068(2) 0.0414(11) Uani 1 1 d . . .
H77 H 0.1008 0.6248 -0.0140 0.050 Uiso 1 1 calc R . .
C78 C 0.2385(4) 0.5743(3) -0.0077(2) 0.0436(12) Uani 1 1 d . . .
H78 H 0.2750 0.5880 -0.0388 0.052 Uiso 1 1 calc R . .
C79 C 0.2886(4) 0.5334(3) 0.0229(2) 0.0430(12) Uani 1 1 d . . .
H79 H 0.3605 0.5198 0.0136 0.052 Uiso 1 1 calc R . .
C85 C 0.1959(14) 0.9929(7) 0.0086(5) 0.263(11) Uani 1 1 d D . .
H85A H 0.2509 1.0375 0.0148 0.394 Uiso 1 1 calc R . .
H85B H 0.1367 0.9926 -0.0211 0.394 Uiso 1 1 calc R . .
H85C H 0.2306 0.9449 -0.0076 0.394 Uiso 1 1 calc R . .
C86 C 0.1487(10) 0.9984(5) 0.0699(5) 0.175(6) Uani 1 1 d D . .
H86A H 0.2082 1.0001 0.1006 0.210 Uiso 1 1 calc R . .
H86B H 0.1120 1.0461 0.0862 0.210 Uiso 1 1 calc R . .
C87 C 0.0340(9) 0.9385(6) 0.1167(5) 0.158(5) Uani 1 1 d D . .
H87A H 0.0020 0.9878 0.1354 0.190 Uiso 1 1 calc R . .
H87B H 0.0943 0.9360 0.1453 0.190 Uiso 1 1 calc R . .
C88 C -0.0555(9) 0.8679(6) 0.1033(5) 0.153(5) Uani 1 1 d D . .
H88A H -0.0896 0.8703 0.1416 0.230 Uiso 1 1 calc R . .
H88B H -0.0215 0.8197 0.0871 0.230 Uiso 1 1 calc R . .
H88C H -0.1118 0.8694 0.0727 0.230 Uiso 1 1 calc R . .
C93 C 0.4577(6) 0.3230(6) 0.0480(3) 0.105(3) Uani 1 1 d . . .
H93A H 0.4999 0.3429 0.0882 0.157 Uiso 1 1 calc R . .
H93B H 0.4774 0.3568 0.0244 0.157 Uiso 1 1 calc R . .
H93C H 0.4747 0.2705 0.0250 0.157 Uiso 1 1 calc R . .
C94 C 0.2704(6) 0.2887(5) 0.0000(3) 0.087(2) Uani 1 1 d . . .
H94A H 0.1927 0.2894 0.0089 0.131 Uiso 1 1 calc R . .
H94B H 0.2851 0.2352 -0.0214 0.131 Uiso 1 1 calc R . .
H94C H 0.2873 0.3195 -0.0262 0.131 Uiso 1 1 calc R . .
O28 O 0.5211(7) 0.5001(7) 0.1062(5) 0.222(4) Uani 1 1 d . . .
O29 O 0.0372(5) 0.9595(4) 0.3327(5) 0.185(4) Uani 1 1 d . . .
O30 O 0.0161(9) 0.0911(6) 0.5431(6) 0.280(7) Uani 1 1 d U . .
C95 C 0.0340(13) 0.0195(8) 0.5675(8) 0.206(7) Uani 1 1 d U . .
N18 N 0.2318(11) 0.2056(6) 0.4529(5) 0.080(4) Uani 0.635(16) 1 d PDU A 1
C96 C 0.1148(14) 0.1835(9) 0.4548(9) 0.122(8) Uani 0.635(16) 1 d PD A 1
C97 C 0.2807(17) 0.2625(10) 0.5108(5) 0.101(7) Uani 0.635(16) 1 d PD A 1
N18A N 0.3113(19) 0.2233(9) 0.4684(6) 0.072(5) Uani 0.365(16) 1 d PDU A 2
C96A C 0.202(2) 0.2201(19) 0.4910(15) 0.111(10) Uani 0.365(16) 1 d PDU A 2
C97A C 0.384(3) 0.2920(10) 0.5050(11) 0.128(16) Uani 0.365(16) 1 d PD A 2
C80 C 0.2343(4) 0.5114(3) 0.0680(2) 0.0360(10) Uani 1 1 d . . .
O27 O 0.5901(8) 0.4168(6) 0.5780(5) 0.224(5) Uani 1 1 d D . .
C81 C 0.7108(19) 0.4350(14) 0.5047(9) 0.212(8) Uani 0.50 1 d PDU B 1
H81A H 0.7862 0.4319 0.4918 0.318 Uiso 0.50 1 calc PR B 1
H81B H 0.6925 0.4881 0.5140 0.318 Uiso 0.50 1 calc PR B 1
H81C H 0.6598 0.3994 0.4712 0.318 Uiso 0.50 1 calc PR B 1
C82 C 0.7015(10) 0.4130(14) 0.5612(9) 0.211(8) Uani 0.50 1 d PDU B 1
H82A H 0.7215 0.3599 0.5525 0.253 Uiso 0.50 1 calc PR B 1
H82B H 0.7519 0.4492 0.5955 0.253 Uiso 0.50 1 calc PR B 1
C83 C 0.5794(12) 0.3887(9) 0.6290(6) 0.119(3) Uani 0.50 1 d PDU B 1
H83A H 0.6502 0.3995 0.6540 0.143 Uiso 0.50 1 calc PR B 1
H83B H 0.5572 0.3320 0.6133 0.143 Uiso 0.50 1 calc PR B 1
C84 C 0.4928(14) 0.4305(9) 0.6672(7) 0.119(3) Uani 0.50 1 d PDU B 1
H84A H 0.4898 0.4187 0.7054 0.178 Uiso 0.50 1 calc PR B 1
H84B H 0.4212 0.4138 0.6437 0.178 Uiso 0.50 1 calc PR B 1
H84C H 0.5108 0.4865 0.6775 0.178 Uiso 0.50 1 calc PR B 1
C81A C 0.610(2) 0.4780(14) 0.5021(10) 0.214(8) Uani 0.50 1 d PDU B 2
H81D H 0.5726 0.5088 0.4822 0.320 Uiso 0.50 1 calc PR B 2
H81E H 0.6188 0.4274 0.4712 0.320 Uiso 0.50 1 calc PR B 2
H81F H 0.6823 0.5052 0.5202 0.320 Uiso 0.50 1 calc PR B 2
C82A C 0.5423(17) 0.4667(14) 0.5520(9) 0.215(8) Uani 0.50 1 d PDU B 2
H82C H 0.5377 0.5175 0.5847 0.258 Uiso 0.50 1 calc PR B 2
H82D H 0.4667 0.4440 0.5345 0.258 Uiso 0.50 1 calc PR B 2
C83A C 0.5621(13) 0.4298(9) 0.6395(5) 0.120(3) Uani 0.50 1 d PDU B 2
H83C H 0.5492 0.4846 0.6597 0.144 Uiso 0.50 1 calc PR B 2
H83D H 0.6234 0.4192 0.6633 0.144 Uiso 0.50 1 calc PR B 2
C84A C 0.4603(14) 0.3776(9) 0.6389(8) 0.118(3) Uani 0.50 1 d PDU B 2
H84D H 0.4093 0.4074 0.6670 0.178 Uiso 0.50 1 calc PR B 2
H84E H 0.4799 0.3355 0.6524 0.178 Uiso 0.50 1 calc PR B 2
H84F H 0.4250 0.3558 0.5969 0.178 Uiso 0.50 1 calc PR B 2
O31 O 0.526(2) 0.4418(17) 0.4602(13) 0.137(10) Uiso 0.25 1 d P C -3

loop_
_atom_site_aniso_label
_atom_site_aniso_U_11
_atom_site_aniso_U_22
_atom_site_aniso_U_33
_atom_site_aniso_U_23
_atom_site_aniso_U_13
_atom_site_aniso_U_12
Eu1 0.05012(17) 0.03262(13) 0.02797(13) 0.01321(10) 0.00717(11) 0.01187(11)
Eu2 0.04058(15) 0.03816(14) 0.03016(13) 0.01864(11) 0.00429(10) 0.00762(11)
O1 0.132(5) 0.047(3) 0.049(3) 0.014(2) -0.005(3) -0.022(3)
O2 0.047(2) 0.074(3) 0.061(2) 0.039(2) -0.0133(19) -0.007(2)
O3 0.036(3) 0.389(15) 0.450(16) 0.351(14) -0.004(6) -0.008(6)
O4 0.117(4) 0.119(4) 0.133(5) 0.098(4) 0.002(4) 0.037(4)
O5 0.070(3) 0.057(2) 0.0362(19) 0.0274(17) 0.0090(17) 0.0183(19)
O6 0.097(3) 0.047(2) 0.042(2) 0.0237(17) 0.029(2) 0.032(2)
O7 0.072(3) 0.073(3) 0.073(3) 0.050(2) 0.040(2) 0.041(2)
O8 0.057(2) 0.074(2) 0.050(2) 0.042(2) 0.0231(18) 0.038(2)
O9 0.104(4) 0.091(3) 0.057(3) 0.049(2) 0.012(2) 0.040(3)
O10 0.241(8) 0.119(5) 0.044(3) 0.004(3) 0.040(4) 0.070(5)
O11 0.049(2) 0.0424(19) 0.0329(18) 0.0064(15) 0.0008(15) 0.0054(16)
O12 0.055(2) 0.044(2) 0.064(3) 0.007(2) 0.019(2) -0.0025(18)
O13 0.065(3) 0.046(2) 0.072(3) 0.026(2) 0.003(2) -0.003(2)
O14 0.075(3) 0.0347(18) 0.0395(19) 0.0109(16) 0.0063(18) 0.0036(18)
O15 0.088(4) 0.129(5) 0.062(3) -0.034(3) -0.014(3) 0.045(3)
O16 0.103(3) 0.089(3) 0.053(2) 0.050(2) 0.025(2) 0.038(3)
O17 0.066(2) 0.065(2) 0.0411(19) 0.0334(18) 0.0187(17) 0.035(2)
O18 0.044(2) 0.056(2) 0.0416(19) 0.0317(17) 0.0061(15) 0.0072(16)
O19 0.048(2) 0.0423(19) 0.0395(19) 0.0189(16) 0.0051(16) 0.0105(16)
O20 0.0401(19) 0.0439(19) 0.0336(17) 0.0153(15) 0.0013(14) -0.0015(15)
O21 0.043(3) 0.098(3) 0.077(3) 0.034(3) 0.008(2) -0.005(2)
O22 0.062(3) 0.087(3) 0.070(3) 0.054(2) 0.013(2) 0.031(2)
O23 0.0370(18) 0.054(2) 0.0406(18) 0.0322(16) 0.0065(14) 0.0079(15)
O24 0.0398(19) 0.054(2) 0.0407(18) 0.0287(16) 0.0062(15) 0.0128(16)
O25 0.168(6) 0.101(4) 0.109(5) 0.002(4) 0.069(5) -0.033(4)
N2 0.067(5) 0.190(8) 0.209(9) 0.167(8) 0.046(5) 0.059(5)
N3 0.083(4) 0.102(4) 0.083(4) 0.064(4) 0.015(3) 0.051(4)
N5 0.044(2) 0.047(2) 0.052(3) 0.029(2) 0.009(2) 0.018(2)
N6 0.078(4) 0.131(5) 0.059(3) 0.068(3) 0.028(3) 0.058(4)
N7 0.101(5) 0.105(5) 0.054(3) 0.036(3) 0.042(3) 0.045(4)
N8 0.062(3) 0.039(2) 0.039(2) 0.004(2) -0.004(2) 0.010(2)
N9 0.060(3) 0.039(2) 0.051(3) 0.007(2) -0.016(2) 0.008(2)
N10 0.191(8) 0.088(5) 0.046(3) 0.019(3) 0.046(4) 0.060(5)
N11 0.134(6) 0.154(6) 0.068(4) 0.078(4) 0.064(4) 0.098(5)
N12 0.046(2) 0.046(2) 0.033(2) 0.0189(19) 0.0024(18) 0.0105(19)
N13 0.053(3) 0.038(2) 0.032(2) 0.0196(18) 0.0015(19) -0.0018(19)
N14 0.038(2) 0.067(3) 0.059(3) 0.031(3) 0.011(2) 0.009(2)
N15 0.045(3) 0.058(3) 0.043(2) 0.027(2) 0.0061(19) 0.015(2)
N16 0.037(2) 0.037(2) 0.0300(19) 0.0167(17) 0.0004(16) 0.0009(17)
N17 0.068(3) 0.064(3) 0.040(2) 0.027(2) 0.013(2) 0.026(3)
N1 0.063(4) 0.112(5) 0.103(4) 0.090(4) -0.039(3) -0.042(3)
C1 0.136(7) 0.065(4) 0.058(4) 0.041(4) -0.027(5) -0.033(5)
C2 0.176(9) 0.110(6) 0.100(6) 0.068(5) -0.060(6) -0.081(6)
C3 0.174(11) 0.157(9) 0.157(9) 0.118(7) -0.095(8) -0.096(8)
C4 0.101(7) 0.173(9) 0.186(10) 0.151(8) -0.071(7) -0.073(7)
C5 0.085(6) 0.163(8) 0.172(8) 0.145(7) -0.038(5) -0.032(5)
C6 0.046(5) 0.194(10) 0.214(10) 0.176(9) -0.014(6) -0.022(6)
C7 0.090(7) 0.236(14) 0.315(18) 0.224(14) 0.110(9) 0.089(9)
C8 0.113(6) 0.159(7) 0.128(7) 0.102(6) 0.069(5) 0.104(6)
C9 0.151(9) 0.204(10) 0.125(8) 0.097(8) 0.085(7) 0.138(8)
C10 0.175(10) 0.198(10) 0.079(6) 0.035(7) 0.069(7) 0.121(8)
C11 0.172(9) 0.154(8) 0.111(7) 0.038(6) 0.063(7) 0.106(7)
C12 0.138(7) 0.112(6) 0.099(6) 0.054(5) 0.066(6) 0.082(6)
C13 0.102(6) 0.133(6) 0.120(6) 0.093(6) 0.064(5) 0.090(5)
C14 0.092(6) 0.143(8) 0.123(7) 0.091(6) 0.017(5) 0.070(6)
C15 0.086(5) 0.078(4) 0.082(5) 0.057(4) -0.006(4) 0.020(4)
N4 0.071(3) 0.047(2) 0.028(2) 0.0202(19) 0.003(2) 0.007(2)
C20 0.078(4) 0.037(3) 0.036(3) 0.012(2) 0.013(3) 0.011(3)
C19 0.116(6) 0.057(4) 0.045(3) 0.024(3) 0.023(3) 0.013(4)
C18 0.139(7) 0.078(5) 0.049(4) 0.039(4) 0.022(4) -0.001(5)
C17 0.113(6) 0.065(4) 0.055(4) 0.045(3) -0.007(4) -0.003(4)
C16 0.085(5) 0.058(4) 0.048(3) 0.031(3) -0.006(3) 0.008(3)
C21 0.055(3) 0.051(3) 0.066(4) 0.034(3) 0.023(3) 0.022(3)
C22 0.051(4) 0.073(4) 0.102(5) 0.048(4) 0.028(3) 0.031(3)
C23 0.050(4) 0.073(4) 0.099(5) 0.051(4) 0.015(3) 0.030(3)
C24 0.055(4) 0.049(3) 0.070(4) 0.033(3) -0.009(3) 0.009(3)
C25 0.045(3) 0.043(3) 0.043(3) 0.020(2) -0.003(2) 0.006(2)
C26 0.071(4) 0.073(4) 0.045(3) 0.034(3) 0.000(3) 0.020(3)
C27 0.105(6) 0.230(11) 0.089(5) 0.117(7) 0.055(5) 0.093(7)
C28 0.078(5) 0.155(7) 0.104(5) 0.108(6) 0.060(4) 0.055(5)
C29 0.093(6) 0.157(8) 0.157(8) 0.128(7) 0.074(6) 0.046(6)
C30 0.103(7) 0.161(8) 0.190(9) 0.114(8) 0.059(7) 0.003(7)
C31 0.072(6) 0.205(10) 0.169(9) 0.130(8) 0.022(6) 0.011(6)
C32 0.088(6) 0.165(8) 0.169(8) 0.133(7) 0.063(6) 0.053(6)
C33 0.080(5) 0.145(7) 0.115(6) 0.098(6) 0.065(5) 0.052(5)
C34 0.140(9) 0.173(10) 0.105(7) 0.083(7) 0.086(6) 0.057(8)
C35 0.134(7) 0.075(5) 0.046(4) 0.010(4) 0.012(4) 0.050(5)
C36 0.099(5) 0.051(4) 0.045(3) 0.003(3) -0.006(3) 0.025(4)
C37 0.144(8) 0.062(5) 0.066(5) -0.021(4) -0.035(5) 0.015(5)
C38 0.135(9) 0.085(7) 0.138(10) -0.030(7) -0.016(8) -0.033(6)
C39 0.088(6) 0.072(5) 0.129(8) -0.010(5) 0.001(5) -0.025(4)
C40 0.054(4) 0.052(3) 0.071(4) 0.010(3) 0.002(3) -0.006(3)
C41 0.055(4) 0.046(3) 0.086(4) 0.026(3) -0.021(3) -0.002(3)
C42 0.084(5) 0.044(4) 0.142(7) 0.024(4) -0.021(5) -0.013(3)
C43 0.109(7) 0.041(4) 0.166(9) 0.004(5) -0.046(6) -0.002(4)
C44 0.090(6) 0.056(4) 0.112(6) -0.019(4) -0.038(5) 0.017(4)
C45 0.071(4) 0.055(4) 0.060(4) -0.007(3) -0.028(3) 0.020(3)
C46 0.097(6) 0.092(6) 0.036(3) -0.018(4) -0.016(4) 0.044(5)
C47 0.235(11) 0.162(9) 0.068(5) 0.060(6) 0.092(6) 0.103(9)
C48 0.200(8) 0.132(6) 0.103(6) 0.091(5) 0.112(6) 0.110(6)
C49 0.161(9) 0.141(7) 0.160(8) 0.110(7) 0.093(7) 0.089(7)
C50 0.158(9) 0.160(10) 0.244(11) 0.095(10) 0.117(8) 0.063(8)
C51 0.155(9) 0.181(10) 0.265(12) 0.110(10) 0.127(9) 0.042(9)
C52 0.166(9) 0.149(8) 0.191(9) 0.121(7) 0.123(8) 0.085(8)
C53 0.167(8) 0.155(7) 0.118(6) 0.112(6) 0.111(6) 0.110(6)
C54 0.173(9) 0.252(11) 0.099(6) 0.122(7) 0.106(6) 0.137(8)
C55 0.088(5) 0.078(4) 0.047(3) 0.038(3) 0.020(3) 0.032(4)
C56 0.055(3) 0.052(3) 0.041(3) 0.027(2) 0.002(2) 0.013(3)
C57 0.064(4) 0.059(3) 0.053(3) 0.034(3) 0.001(3) 0.016(3)
C58 0.048(3) 0.079(4) 0.067(4) 0.048(3) 0.004(3) 0.024(3)
C59 0.039(3) 0.077(4) 0.064(4) 0.042(3) 0.006(3) 0.015(3)
C60 0.043(3) 0.047(3) 0.042(3) 0.022(2) 0.000(2) 0.001(2)
C61 0.059(4) 0.040(3) 0.030(2) 0.019(2) 0.004(2) 0.003(2)
C62 0.082(4) 0.042(3) 0.039(3) 0.017(2) -0.003(3) 0.002(3)
C63 0.078(4) 0.048(3) 0.047(3) 0.021(3) -0.011(3) -0.017(3)
C64 0.062(4) 0.053(3) 0.054(3) 0.032(3) -0.004(3) -0.015(3)
C65 0.049(3) 0.053(3) 0.043(3) 0.032(3) 0.002(2) -0.009(3)
C66 0.046(3) 0.069(4) 0.048(3) 0.035(3) 0.010(3) -0.003(3)
C67 0.044(3) 0.078(4) 0.071(4) 0.034(3) 0.020(3) 0.016(3)
C68 0.043(3) 0.067(4) 0.049(3) 0.021(3) 0.013(2) 0.025(3)
C69 0.055(4) 0.084(5) 0.060(4) 0.030(4) 0.009(3) 0.032(4)
C70 0.057(4) 0.102(6) 0.049(4) 0.014(4) 0.000(3) 0.036(4)
C71 0.049(4) 0.062(4) 0.083(5) 0.006(4) -0.005(3) 0.022(3)
C72 0.046(3) 0.066(4) 0.068(4) 0.025(3) 0.007(3) 0.026(3)
C73 0.041(3) 0.059(3) 0.048(3) 0.017(3) 0.006(2) 0.020(3)
C74 0.043(3) 0.076(4) 0.049(3) 0.023(3) 0.004(2) 0.020(3)
C75 0.045(3) 0.039(3) 0.037(3) 0.014(2) -0.001(2) 0.004(2)
C76 0.043(3) 0.032(2) 0.024(2) 0.0103(19) -0.0025(19) 0.003(2)
C77 0.049(3) 0.047(3) 0.033(3) 0.021(2) -0.002(2) 0.005(2)
C78 0.049(3) 0.054(3) 0.037(3) 0.027(2) 0.007(2) 0.003(2)
C79 0.045(3) 0.053(3) 0.038(3) 0.022(2) 0.010(2) 0.010(2)
C85 0.44(3) 0.137(10) 0.144(11) -0.012(8) 0.158(14) -0.111(14)
C86 0.218(14) 0.082(7) 0.176(12) -0.003(7) 0.063(10) -0.051(8)
C87 0.151(10) 0.149(10) 0.188(12) 0.064(9) 0.100(9) 0.037(9)
C88 0.148(10) 0.155(10) 0.188(11) 0.079(9) 0.103(9) 0.064(9)
C93 0.060(5) 0.192(10) 0.077(5) 0.060(6) 0.009(4) 0.036(5)
C94 0.078(5) 0.147(7) 0.050(4) 0.046(4) 0.005(3) 0.029(5)
O28 0.157(8) 0.279(12) 0.282(12) 0.166(10) 0.022(8) 0.019(8)
O29 0.067(4) 0.128(6) 0.367(12) 0.094(7) 0.044(6) 0.007(4)
O30 0.192(9) 0.193(9) 0.323(13) -0.077(10) 0.129(9) -0.017(8)
C95 0.190(11) 0.121(9) 0.263(14) 0.002(11) 0.109(11) 0.025(9)
N18 0.137(11) 0.067(6) 0.058(6) 0.029(5) 0.046(7) 0.072(8)
C96 0.137(16) 0.102(11) 0.145(15) 0.049(11) 0.105(13) 0.048(11)
C97 0.137(15) 0.120(15) 0.055(8) 0.024(9) -0.007(9) 0.085(12)
N18A 0.130(12) 0.067(8) 0.044(7) 0.037(6) 0.035(9) 0.059(10)
C96A 0.125(16) 0.122(18) 0.114(18) 0.059(14) 0.039(14) 0.073(14)
C97A 0.25(4) 0.045(11) 0.075(15) 0.014(10) -0.09(2) 0.028(17)
C80 0.041(3) 0.041(3) 0.030(2) 0.017(2) 0.000(2) 0.005(2)
O27 0.260(12) 0.218(10) 0.276(12) 0.159(10) 0.145(10) 0.100(9)
C81 0.180(14) 0.190(14) 0.199(15) -0.022(12) 0.107(12) 0.017(10)
C82 0.178(14) 0.190(14) 0.198(15) -0.022(12) 0.108(12) 0.018(11)
C83 0.145(8) 0.081(7) 0.107(7) 0.006(6) 0.048(6) -0.017(7)
C84 0.145(8) 0.081(7) 0.106(7) 0.007(6) 0.049(6) -0.018(7)
C81A 0.182(14) 0.191(14) 0.201(15) -0.022(12) 0.105(12) 0.017(11)
C82A 0.184(14) 0.193(14) 0.202(15) -0.023(12) 0.104(12) 0.016(11)
C83A 0.146(8) 0.082(7) 0.107(7) 0.006(6) 0.048(6) -0.018(7)
C84A 0.145(8) 0.080(7) 0.106(7) 0.006(6) 0.049(6) -0.017(7)

loop_
_atom_type_symbol
_atom_type_description
_atom_type_scat_dispersion_real
_atom_type_scat_dispersion_imag
_atom_type_scat_source
C C 0.0033 0.0016 'International Tables Vol C Tables 4.2.6.8 and 6.1.1.4'
H H 0.0000 0.0000 'International Tables Vol C Tables 4.2.6.8 and 6.1.1.4'
N N 0.0061 0.0033 'International Tables Vol C Tables 4.2.6.8 and 6.1.1.4'
O O 0.0106 0.0060 'International Tables Vol C Tables 4.2.6.8 and 6.1.1.4'
Eu Eu -0.1578 3.6682 'International Tables Vol C Tables 4.2.6.8 and 6.1.1.4'

loop_
_geom_angle_atom_site_label_1
_geom_angle_atom_site_label_2
_geom_angle_atom_site_label_3
_geom_angle
_geom_angle_site_symmetry_1
_geom_angle_site_symmetry_3
_geom_angle_publ_flag
O2 Eu1 O8 84.14(12) . . ?
O2 Eu1 O5 74.03(13) . . ?
O8 Eu1 O5 155.25(12) . . ?
O2 Eu1 O12 128.68(14) . . ?
O8 Eu1 O12 99.11(14) . . ?
O5 Eu1 O12 86.01(14) . . ?
O2 Eu1 O1 66.42(18) . . ?
O8 Eu1 O1 90.43(15) . . ?
O5 Eu1 O1 91.36(16) . . ?
O12 Eu1 O1 162.65(16) . . ?
O2 Eu1 O11 67.10(13) . . ?
O8 Eu1 O11 73.53(12) . . ?
O5 Eu1 O11 87.10(11) . . ?
O12 Eu1 O11 65.07(12) . . ?
O1 Eu1 O11 131.99(16) . . ?
O2 Eu1 O6 126.81(13) . . ?
O8 Eu1 O6 140.18(11) . . ?
O5 Eu1 O6 64.44(12) . . ?
O12 Eu1 O6 81.02(14) . . ?
O1 Eu1 O6 82.38(15) . . ?
O11 Eu1 O6 137.30(12) . . ?
O2 Eu1 O7 136.49(13) . . ?
O8 Eu1 O7 64.25(11) . . ?
O5 Eu1 O7 140.46(12) . . ?
O12 Eu1 O7 87.29(14) . . ?
O1 Eu1 O7 83.85(18) . . ?
O11 Eu1 O7 124.50(13) . . ?
O6 Eu1 O7 76.03(12) . . ?
O2 Eu1 C1 48.0(2) . . ?
O8 Eu1 C1 94.79(15) . . ?
O5 Eu1 C1 79.34(16) . . ?
O12 Eu1 C1 165.29(16) . . ?
O1 Eu1 C1 19.8(2) . . ?
O11 Eu1 C1 115.0(2) . . ?
O6 Eu1 C1 91.38(18) . . ?
O7 Eu1 C1 103.2(2) . . ?
O2 Eu1 N1 23.32(17) . . ?
O8 Eu1 N1 93.55(13) . . ?
O5 Eu1 N1 70.81(13) . . ?
O12 Eu1 N1 147.22(16) . . ?
O1 Eu1 N1 44.95(19) . . ?
O11 Eu1 N1 90.23(17) . . ?
O6 Eu1 N1 107.74(15) . . ?
O7 Eu1 N1 125.34(16) . . ?
C1 Eu1 N1 25.46(18) . . ?
O2 Eu1 C40 111.89(15) . . ?
O8 Eu1 C40 86.74(16) . . ?
O5 Eu1 C40 90.64(15) . . ?
O12 Eu1 C40 20.10(15) . . ?
O1 Eu1 C40 176.87(16) . . ?
O11 Eu1 C40 45.74(14) . . ?
O6 Eu1 C40 100.66(15) . . ?
O7 Eu1 C40 96.11(16) . . ?
C1 Eu1 C40 159.3(2) . . ?
N1 Eu1 C40 133.86(18) . . ?
O2 Eu1 C20 114.61(14) . . ?
O8 Eu1 C20 159.22(13) . . ?
O5 Eu1 C20 45.51(13) . . ?
O12 Eu1 C20 76.63(14) . . ?
O1 Eu1 C20 89.30(14) . . ?
O11 Eu1 C20 120.86(12) . . ?
O6 Eu1 C20 19.71(12) . . ?
O7 Eu1 C20 95.08(13) . . ?
C1 Eu1 C20 91.98(16) . . ?
N1 Eu1 C20 100.85(14) . . ?
C40 Eu1 C20 93.81(16) . . ?
O23 Eu2 O13 81.42(12) . . ?
O23 Eu2 O14 96.09(12) . . ?
O13 Eu2 O14 65.26(13) . . ?
O23 Eu2 O17 155.41(12) . . ?
O13 Eu2 O17 111.42(14) . . ?
O14 Eu2 O17 72.39(11) . . ?
O23 Eu2 O20 70.41(10) . . ?
O13 Eu2 O20 126.44(13) . . ?
O14 Eu2 O20 73.40(12) . . ?
O17 Eu2 O20 85.33(12) . . ?
O23 Eu2 O19 84.46(11) . . ?
O13 Eu2 O19 156.31(13) . . ?
O14 Eu2 O19 135.54(12) . . ?
O17 Eu2 O19 88.95(12) . . ?
O20 Eu2 O19 64.95(11) . . ?
O23 Eu2 O18 136.63(10) . . ?
O13 Eu2 O18 98.36(13) . . ?
O14 Eu2 O18 123.43(12) . . ?
O17 Eu2 O18 64.35(11) . . ?
O20 Eu2 O18 133.33(11) . . ?
O19 Eu2 O18 79.16(11) . . ?
O23 Eu2 O24 64.34(10) . . ?
O13 Eu2 O24 75.81(13) . . ?
O14 Eu2 O24 138.87(11) . . ?
O17 Eu2 O24 137.81(11) . . ?
O20 Eu2 O24 125.08(11) . . ?
O19 Eu2 O24 80.95(11) . . ?
O18 Eu2 O24 73.52(10) . . ?
O23 Eu2 C61 72.71(12) . . ?
O13 Eu2 C61 154.04(13) . . ?
O14 Eu2 C61 118.90(13) . . ?
O17 Eu2 C61 93.52(13) . . ?
O20 Eu2 C61 45.89(12) . . ?
O19 Eu2 C61 20.27(12) . . ?
O18 Eu2 C61 98.93(12) . . ?
O24 Eu2 C61 90.75(12) . . ?
O23 Eu2 C41 85.41(13) . . ?
O13 Eu2 C41 19.56(16) . . ?
O14 Eu2 C41 45.70(15) . . ?
O17 Eu2 C41 100.23(15) . . ?
O20 Eu2 C41 111.21(14) . . ?
O19 Eu2 C41 169.87(13) . . ?
O18 Eu2 C41 108.61(13) . . ?
O24 Eu2 C41 94.82(15) . . ?
C61 Eu2 C41 152.37(14) . . ?
O23 Eu2 C80 45.26(11) . . ?
O13 Eu2 C80 69.37(13) . . ?
O14 Eu2 C80 123.91(11) . . ?
O17 Eu2 C80 158.08(11) . . ?
O20 Eu2 C80 112.31(11) . . ?
O19 Eu2 C80 87.19(11) . . ?
O18 Eu2 C80 93.74(11) . . ?
O24 Eu2 C80 20.39(11) . . ?
C61 Eu2 C80 90.30(12) . . ?
C41 Eu2 C80 85.82(15) . . ?
O23 Eu2 C60 153.51(11) . . ?
O13 Eu2 C60 106.61(13) . . ?
O14 Eu2 C60 110.25(12) . . ?
O17 Eu2 C60 45.16(12) . . ?
O20 Eu2 C60 118.99(12) . . ?
O19 Eu2 C60 78.77(12) . . ?
O18 Eu2 C60 19.37(11) . . ?
O24 Eu2 C60 92.65(11) . . ?
C61 Eu2 C60 95.95(13) . . ?
C41 Eu2 C60 110.76(13) . . ?
C80 Eu2 C60 112.97(12) . . ?
C1 O1 Eu1 118.4(5) . . ?
N1 O2 Eu1 114.7(4) . . ?
N4 O5 Eu1 119.1(3) . . ?
C20 O6 Eu1 120.7(3) . . ?
C21 O7 Eu1 121.4(3) . . ?
N5 O8 Eu1 122.0(3) . . ?
N8 O11 Eu1 117.9(3) . . ?
C40 O12 Eu1 120.1(4) . . ?
C41 O13 Eu2 121.7(4) . . ?
N9 O14 Eu2 120.0(3) . . ?
N12 O17 Eu2 120.6(3) . . ?
C60 O18 Eu2 121.7(3) . . ?
C61 O19 Eu2 119.3(3) . . ?
N13 O20 Eu2 117.3(3) . . ?
N16 O23 Eu2 118.5(2) . . ?
C80 O24 Eu2 118.2(3) . . ?
C86 O25 C87 106.2(8) . . ?
C6 N2 C7 124.6(9) . . ?
C6 N2 H2 117.7 . . ?
C7 N2 H2 117.7 . . ?
C15 N3 C14 124.5(5) . . ?
C15 N3 H3 117.8 . . ?
C14 N3 H3 117.8 . . ?
O8 N5 C25 121.7(4) . . ?
O8 N5 C21 114.3(4) . . ?
C25 N5 C21 124.0(4) . . ?
C26 N6 C27 124.0(5) . . ?
C26 N6 H6 118.0 . . ?
C27 N6 H6 118.0 . . ?
C35 N7 C34 121.8(7) . . ?
C35 N7 H7 119.1 . . ?
C34 N7 H7 119.1 . . ?
O11 N8 C36 120.4(5) . . ?
O11 N8 C40 115.1(4) . . ?
C36 N8 C40 124.5(5) . . ?
O14 N9 C45 121.5(5) . . ?
O14 N9 C41 114.5(4) . . ?
C45 N9 C41 124.1(5) . . ?
C46 N10 C47 123.4(7) . . ?
C46 N10 H10 118.3 . . ?
C47 N10 H10 118.3 . . ?
C55 N11 C54 121.8(6) . . ?
C55 N11 H11 119.1 . . ?
C54 N11 H11 119.1 . . ?
O17 N12 C56 121.1(4) . . ?
O17 N12 C60 115.7(4) . . ?
C56 N12 C60 123.2(4) . . ?
O20 N13 C65 121.4(4) . . ?
O20 N13 C61 116.0(4) . . ?
C65 N13 C61 122.6(4) . . ?
C66 N14 C67 121.8(5) . . ?
C66 N14 H14 119.1 . . ?
C67 N14 H14 119.1 . . ?
C75 N15 C74 123.9(4) . . ?
C75 N15 H15 118.1 . . ?
C74 N15 H15 118.1 . . ?
O23 N16 C76 120.4(4) . . ?
O23 N16 C80 115.7(3) . . ?
C76 N16 C80 124.0(4) . . ?
C94 N17 C93 112.7(5) . . ?
C94 N17 H17A 109.1 . . ?
C93 N17 H17A 109.1 . . ?
C94 N17 H17B 109.1 . . ?
C93 N17 H17B 109.1 . . ?
H17A N17 H17B 107.8 . . ?
C5 N1 O2 118.3(8) . . ?
C5 N1 C1 126.2(8) . . ?
O2 N1 C1 115.5(5) . . ?
C5 N1 Eu1 153.0(6) . . ?
C1 N1 Eu1 76.1(4) . . ?
O1 C1 N1 118.9(7) . . ?
O1 C1 C2 127.1(10) . . ?
N1 C1 C2 114.0(9) . . ?
N1 C1 Eu1 78.4(4) . . ?
C2 C1 Eu1 164.0(7) . . ?
C3 C2 C1 119.7(11) . . ?
C3 C2 H2A 120.2 . . ?
C1 C2 H2A 120.2 . . ?
C2 C3 C4 128.0(11) . . ?
C2 C3 H3A 116.0 . . ?
C4 C3 H3A 116.0 . . ?
C3 C4 C5 113.0(10) . . ?
C3 C4 H4 123.5 . . ?
C5 C4 H4 123.5 . . ?
N1 C5 C6 123.8(9) . . ?
N1 C5 C4 118.9(10) . . ?
C6 C5 C4 117.0(9) . . ?
O3 C6 N2 114.6(13) . . ?
O3 C6 C5 124.2(12) . . ?
N2 C6 C5 121.1(8) . . ?
N2 C7 C8 113.3(7) . . ?
N2 C7 H7A 108.9 . . ?
C8 C7 H7A 108.9 . . ?
N2 C7 H7B 108.9 . . ?
C8 C7 H7B 108.9 . . ?
H7A C7 H7B 107.7 . . ?
C9 C8 C13 117.1(12) . . ?
C9 C8 C7 119.9(10) . . ?
C13 C8 C7 123.0(11) . . ?
C8 C9 C10 126.7(13) . . ?
C8 C9 H9 116.6 . . ?
C10 C9 H9 116.6 . . ?
C9 C10 C11 118.9(12) . . ?
C9 C10 H10A 120.6 . . ?
C11 C10 H10A 120.6 . . ?
C12 C11 C10 114.1(12) . . ?
C12 C11 H11A 123.0 . . ?
C10 C11 H11A 123.0 . . ?
C13 C12 C11 123.9(10) . . ?
C13 C12 H12 118.0 . . ?
C11 C12 H12 118.0 . . ?
C12 C13 C8 119.2(10) . . ?
C12 C13 C14 119.5(8) . . ?
C8 C13 C14 121.1(11) . . ?
N3 C14 C13 109.0(5) . . ?
N3 C14 H14A 109.9 . . ?
C13 C14 H14A 109.9 . . ?
N3 C14 H14B 109.9 . . ?
C13 C14 H14B 109.9 . . ?
H14A C14 H14B 108.3 . . ?
O4 C15 N3 122.6(7) . . ?
O4 C15 C16 119.8(6) . . ?
N3 C15 C16 117.7(5) . . ?
O5 N4 C20 115.4(4) . . ?
O5 N4 C16 120.8(4) . . ?
C20 N4 C16 123.8(5) . . ?
O6 C20 N4 117.6(4) . . ?
O6 C20 C19 125.9(5) . . ?
N4 C20 C19 116.5(5) . . ?
N4 C20 Eu1 78.9(3) . . ?
C19 C20 Eu1 163.1(5) . . ?
C18 C19 C20 121.1(6) . . ?
C18 C19 H19 119.5 . . ?
C20 C19 H19 119.5 . . ?
C19 C18 C17 120.1(6) . . ?
C19 C18 H18 119.9 . . ?
C17 C18 H18 119.9 . . ?
C16 C17 C18 120.7(6) . . ?
C16 C17 H17 119.6 . . ?
C18 C17 H17 119.6 . . ?
N4 C16 C17 117.7(6) . . ?
N4 C16 C15 123.0(5) . . ?
C17 C16 C15 119.3(5) . . ?
O7 C21 N5 117.9(4) . . ?
O7 C21 C22 126.0(5) . . ?
N5 C21 C22 116.0(5) . . ?
N5 C21 Eu1 78.9(3) . . ?
C22 C21 Eu1 165.1(4) . . ?
C23 C22 C21 121.9(6) . . ?
C23 C22 H22 119.1 . . ?
C21 C22 H22 119.1 . . ?
C22 C23 C24 119.3(5) . . ?
C22 C23 H23 120.3 . . ?
C24 C23 H23 120.3 . . ?
C25 C24 C23 120.1(5) . . ?
C25 C24 H24 120.0 . . ?
C23 C24 H24 120.0 . . ?
N5 C25 C24 118.6(5) . . ?
N5 C25 C26 122.4(4) . . ?
C24 C25 C26 119.0(5) . . ?
O9 C26 N6 123.5(6) . . ?
O9 C26 C25 119.0(5) . . ?
N6 C26 C25 117.5(5) . . ?
N6 C27 C28 110.4(5) . . ?
N6 C27 H27A 109.6 . . ?
C28 C27 H27A 109.6 . . ?
N6 C27 H27B 109.6 . . ?
C28 C27 H27B 109.6 . . ?
H27A C27 H27B 108.1 . . ?
C29 C28 C33 119.2(9) . . ?
C29 C28 C27 118.7(9) . . ?
C33 C28 C27 122.1(10) . . ?
C28 C29 C30 122.0(10) . . ?
C28 C29 H29 119.0 . . ?
C30 C29 H29 119.0 . . ?
C29 C30 C31 120.0(12) . . ?
C29 C30 H30 120.0 . . ?
C31 C30 H30 120.0 . . ?
C30 C31 C32 118.8(10) . . ?
C30 C31 H31 120.6 . . ?
C32 C31 H31 120.6 . . ?
C33 C32 C31 119.7(10) . . ?
C33 C32 H32 120.2 . . ?
C31 C32 H32 120.2 . . ?
C32 C33 C28 120.2(11) . . ?
C32 C33 C34 115.8(9) . . ?
C28 C33 C34 124.0(9) . . ?
N7 C34 C33 111.6(7) . . ?
N7 C34 H34A 109.3 . . ?
C33 C34 H34A 109.3 . . ?
N7 C34 H34B 109.3 . . ?
C33 C34 H34B 109.3 . . ?
H34A C34 H34B 108.0 . . ?
O10 C35 N7 120.5(9) . . ?
O10 C35 C36 121.3(9) . . ?
N7 C35 C36 118.2(6) . . ?
N8 C36 C37 117.3(7) . . ?
N8 C36 C35 124.3(6) . . ?
C37 C36 C35 118.1(7) . . ?
C36 C37 C38 119.5(7) . . ?
C36 C37 H37 120.2 . . ?
C38 C37 H37 120.2 . . ?
C39 C38 C37 120.7(8) . . ?
C39 C38 H38 119.6 . . ?
C37 C38 H38 119.6 . . ?
C38 C39 C40 121.7(9) . . ?
C38 C39 H39 119.2 . . ?
C40 C39 H39 119.2 . . ?
O12 C40 N8 118.3(5) . . ?
O12 C40 C39 126.1(7) . . ?
N8 C40 C39 115.6(6) . . ?
N8 C40 Eu1 79.1(3) . . ?
C39 C40 Eu1 164.1(5) . . ?
O13 C41 N9 118.1(5) . . ?
O13 C41 C42 126.1(7) . . ?
N9 C41 C42 115.8(7) . . ?
N9 C41 Eu2 79.4(3) . . ?
C42 C41 Eu2 164.7(6) . . ?
C43 C42 C41 120.0(8) . . ?
C43 C42 H42 120.0 . . ?
C41 C42 H42 120.0 . . ?
C42 C43 C44 121.8(8) . . ?
C42 C43 H43 119.1 . . ?
C44 C43 H43 119.1 . . ?
C43 C44 C45 119.6(8) . . ?
C43 C44 H44 120.2 . . ?
C45 C44 H44 120.2 . . ?
N9 C45 C44 118.5(8) . . ?
N9 C45 C46 121.9(6) . . ?
C44 C45 C46 119.6(7) . . ?
O15 C46 N10 120.5(9) . . ?
O15 C46 C45 119.5(8) . . ?
N10 C46 C45 119.8(6) . . ?
C48 C47 N10 114.1(7) . . ?
C48 C47 H47A 108.7 . . ?
N10 C47 H47A 108.7 . . ?
C48 C47 H47B 108.7 . . ?
N10 C47 H47B 108.7 . . ?
H47A C47 H47B 107.6 . . ?
C53 C48 C47 126.5(12) . . ?
C53 C48 C49 120.1(11) . . ?
C47 C48 C49 113.3(8) . . ?
C50 C49 C48 118.3(10) . . ?
C50 C49 H49 120.9 . . ?
C48 C49 H49 120.9 . . ?
C51 C50 C49 124.3(14) . . ?
C51 C50 H50 117.8 . . ?
C49 C50 H50 117.8 . . ?
C50 C51 C52 118.1(14) . . ?
C50 C51 H51 121.0 . . ?
C52 C51 H51 121.0 . . ?
C51 C52 C53 122.6(11) . . ?
C51 C52 H52 118.7 . . ?
C53 C52 H52 118.7 . . ?
C48 C53 C52 116.5(10) . . ?
C48 C53 C54 126.7(12) . . ?
C52 C53 C54 116.8(9) . . ?
C53 C54 N11 112.6(6) . . ?
C53 C54 H54A 109.1 . . ?
N11 C54 H54A 109.1 . . ?
C53 C54 H54B 109.1 . . ?
N11 C54 H54B 109.1 . . ?
H54A C54 H54B 107.8 . . ?
O16 C55 N11 122.9(6) . . ?
O16 C55 C56 118.7(5) . . ?
N11 C55 C56 118.4(5) . . ?
C57 C56 N12 118.7(5) . . ?
C57 C56 C55 119.1(5) . . ?
N12 C56 C55 122.2(4) . . ?
C56 C57 C58 120.2(5) . . ?
C56 C57 H57 119.9 . . ?
C58 C57 H57 119.9 . . ?
C59 C58 C57 120.2(5) . . ?
C59 C58 H58 119.9 . . ?
C57 C58 H58 119.9 . . ?
C58 C59 C60 121.3(5) . . ?
C58 C59 H59 119.4 . . ?
C60 C59 H59 119.4 . . ?
O18 C60 N12 116.9(4) . . ?
O18 C60 C59 126.8(5) . . ?
N12 C60 C59 116.3(4) . . ?
N12 C60 Eu2 78.1(3) . . ?
C59 C60 Eu2 165.0(4) . . ?
O19 C61 N13 117.3(4) . . ?
O19 C61 C62 126.0(5) . . ?
N13 C61 C62 116.7(5) . . ?
N13 C61 Eu2 77.9(3) . . ?
C62 C61 Eu2 163.8(4) . . ?
C63 C62 C61 120.7(6) . . ?
C63 C62 H62 119.6 . . ?
C61 C62 H62 119.6 . . ?
C62 C63 C64 120.6(6) . . ?
C62 C63 H63 119.7 . . ?
C64 C63 H63 119.7 . . ?
C65 C64 C63 120.4(6) . . ?
C65 C64 H64 119.8 . . ?
C63 C64 H64 119.8 . . ?
N13 C65 C64 118.5(5) . . ?
N13 C65 C66 122.7(5) . . ?
C64 C65 C66 118.7(5) . . ?
O21 C66 N14 123.5(6) . . ?
O21 C66 C65 118.6(6) . . ?
N14 C66 C65 117.8(5) . . ?
N14 C67 C68 111.6(5) . . ?
N14 C67 H67A 109.3 . . ?
C68 C67 H67A 109.3 . . ?
N14 C67 H67B 109.3 . . ?
C68 C67 H67B 109.3 . . ?
H67A C67 H67B 108.0 . . ?
C69 C68 C73 119.3(6) . . ?
C69 C68 C67 118.9(6) . . ?
C73 C68 C67 121.8(5) . . ?
C70 C69 C68 121.5(6) . . ?
C70 C69 H69 119.2 . . ?
C68 C69 H69 119.2 . . ?
C69 C70 C71 120.3(6) . . ?
C69 C70 H70 119.8 . . ?
C71 C70 H70 119.8 . . ?
C70 C71 C72 119.3(6) . . ?
C70 C71 H71 120.3 . . ?
C72 C71 H71 120.3 . . ?
C73 C72 C71 120.4(6) . . ?
C73 C72 H72 119.8 . . ?
C71 C72 H72 119.8 . . ?
C68 C73 C72 119.1(5) . . ?
C68 C73 C74 123.7(5) . . ?
C72 C73 C74 117.1(5) . . ?
N15 C74 C73 110.3(4) . . ?
N15 C74 H74A 109.6 . . ?
C73 C74 H74A 109.6 . . ?
N15 C74 H74B 109.6 . . ?
C73 C74 H74B 109.6 . . ?
H74A C74 H74B 108.1 . . ?
O22 C75 N15 124.0(5) . . ?
O22 C75 C76 118.6(4) . . ?
N15 C75 C76 117.3(4) . . ?
N16 C76 C77 117.4(4) . . ?
N16 C76 C75 123.8(4) . . ?
C77 C76 C75 118.7(4) . . ?
C76 C77 C78 121.1(4) . . ?
C76 C77 H77 119.5 . . ?
C78 C77 H77 119.5 . . ?
C79 C78 C77 119.8(4) . . ?
C79 C78 H78 120.1 . . ?
C77 C78 H78 120.1 . . ?
C78 C79 C80 120.5(5) . . ?
C78 C79 H79 119.8 . . ?
C80 C79 H79 119.8 . . ?
C86 C85 H85A 109.5 . . ?
C86 C85 H85B 109.5 . . ?
H85A C85 H85B 109.5 . . ?
C86 C85 H85C 109.5 . . ?
H85A C85 H85C 109.5 . . ?
H85B C85 H85C 109.5 . . ?
O25 C86 C85 107.7(8) . . ?
O25 C86 H86A 110.2 . . ?
C85 C86 H86A 110.2 . . ?
O25 C86 H86B 110.2 . . ?
C85 C86 H86B 110.2 . . ?
H86A C86 H86B 108.5 . . ?
O25 C87 C88 105.4(9) . . ?
O25 C87 H87A 110.7 . . ?
C88 C87 H87A 110.7 . . ?
O25 C87 H87B 110.7 . . ?
C88 C87 H87B 110.7 . . ?
H87A C87 H87B 108.8 . . ?
C87 C88 H88A 109.5 . . ?
C87 C88 H88B 109.5 . . ?
H88A C88 H88B 109.5 . . ?
C87 C88 H88C 109.5 . . ?
H88A C88 H88C 109.5 . . ?
H88B C88 H88C 109.5 . . ?
N17 C93 H93A 109.5 . . ?
N17 C93 H93B 109.5 . . ?
H93A C93 H93B 109.5 . . ?
N17 C93 H93C 109.5 . . ?
H93A C93 H93C 109.5 . . ?
H93B C93 H93C 109.5 . . ?
N17 C94 H94A 109.5 . . ?
N17 C94 H94B 109.5 . . ?
H94A C94 H94B 109.5 . . ?
N17 C94 H94C 109.5 . . ?
H94A C94 H94C 109.5 . . ?
H94B C94 H94C 109.5 . . ?
C97 N18 C96 113.1(11) . . ?
C97A N18A C96A 113.4(13) . . ?
O24 C80 N16 117.7(4) . . ?
O24 C80 C79 125.1(4) . . ?
N16 C80 C79 117.3(4) . . ?
N16 C80 Eu2 77.4(2) . . ?
C79 C80 Eu2 162.0(3) . . ?
C83A O27 C82A 112.5(8) . . ?
C83A O27 C82 121.8(12) . . ?
C82A O27 C82 107.9(11) . . ?
C82A O27 C83 140.7(8) . . ?
C82 O27 C83 107.6(8) . . ?
C82 C81 H81A 109.5 . . ?
C82 C81 H81B 109.5 . . ?
H81A C81 H81B 109.5 . . ?
C82 C81 H81C 109.5 . . ?
H81A C81 H81C 109.5 . . ?
H81B C81 H81C 109.5 . . ?
O27 C82 C81 108.0(10) . . ?
O27 C82 H82A 110.1 . . ?
C81 C82 H82A 110.1 . . ?
O27 C82 H82B 110.1 . . ?
C81 C82 H82B 110.1 . . ?
H82A C82 H82B 108.4 . . ?
O27 C83 C84 106.6(9) . . ?
O27 C83 H83A 110.4 . . ?
C84 C83 H83A 110.4 . . ?
O27 C83 H83B 110.4 . . ?
C84 C83 H83B 110.4 . . ?
H83A C83 H83B 108.6 . . ?
C83 C84 H84A 109.5 . . ?
C83 C84 H84B 109.5 . . ?
H84A C84 H84B 109.5 . . ?
C83 C84 H84C 109.5 . . ?
H84A C84 H84C 109.5 . . ?
H84B C84 H84C 109.5 . . ?
C82A C81A H81D 109.5 . . ?
C82A C81A H81E 109.5 . . ?
H81D C81A H81E 109.5 . . ?
C82A C81A H81F 109.5 . . ?
H81D C81A H81F 109.5 . . ?
H81E C81A H81F 109.5 . . ?
O27 C82A C81A 110.4(11) . . ?
O27 C82A H82C 109.6 . . ?
C81A C82A H82C 109.6 . . ?
O27 C82A H82D 109.6 . . ?
C81A C82A H82D 109.6 . . ?
H82C C82A H82D 108.1 . . ?
O27 C83A C84A 109.3(9) . . ?
O27 C83A H83C 109.8 . . ?
C84A C83A H83C 109.8 . . ?
O27 C83A H83D 109.8 . . ?
C84A C83A H83D 109.8 . . ?
H83C C83A H83D 108.3 . . ?
C83A C84A H84D 109.5 . . ?
C83A C84A H84E 109.5 . . ?
H84D C84A H84E 109.5 . . ?
C83A C84A H84F 109.5 . . ?
H84D C84A H84F 109.5 . . ?
H84E C84A H84F 109.5 . . ?

loop_
_geom_bond_atom_site_label_1
_geom_bond_atom_site_label_2
_geom_bond_distance
_geom_bond_site_symmetry_2
_geom_bond_publ_flag
Eu1 O2 2.329(4) . ?
Eu1 O8 2.360(3) . ?
Eu1 O5 2.361(3) . ?
Eu1 O12 2.367(4) . ?
Eu1 O1 2.375(4) . ?
Eu1 O11 2.375(3) . ?
Eu1 O6 2.389(3) . ?
Eu1 O7 2.403(3) . ?
Eu1 C1 3.137(8) . ?
Eu1 N1 3.166(5) . ?
Eu1 C40 3.198(6) . ?
Eu1 C20 3.223(5) . ?
Eu2 O23 2.360(3) . ?
Eu2 O13 2.369(4) . ?
Eu2 O14 2.378(3) . ?
Eu2 O17 2.381(3) . ?
Eu2 O20 2.382(3) . ?
Eu2 O19 2.393(3) . ?
Eu2 O18 2.409(3) . ?
Eu2 O24 2.428(3) . ?
Eu2 C61 3.218(5) . ?
Eu2 C41 3.219(6) . ?
Eu2 C80 3.234(4) . ?
Eu2 C60 3.261(5) . ?
O1 C1 1.210(9) . ?
O2 N1 1.380(7) . ?
O3 C6 1.259(10) . ?
O4 C15 1.234(7) . ?
O5 N4 1.361(5) . ?
O6 C20 1.264(6) . ?
O7 C21 1.271(6) . ?
O8 N5 1.345(5) . ?
O9 C26 1.233(6) . ?
O10 C35 1.227(8) . ?
O11 N8 1.348(5) . ?
O12 C40 1.270(7) . ?
O13 C41 1.266(7) . ?
O14 N9 1.346(5) . ?
O15 C46 1.241(7) . ?
O16 C55 1.231(6) . ?
O17 N12 1.339(5) . ?
O18 C60 1.272(5) . ?
O19 C61 1.278(6) . ?
O20 N13 1.342(5) . ?
O21 C66 1.222(7) . ?
O22 C75 1.218(6) . ?
O23 N16 1.344(4) . ?
O24 C80 1.279(5) . ?
O25 C86 1.396(8) . ?
O25 C87 1.398(9) . ?
N2 C6 1.394(13) . ?
N2 C7 1.424(13) . ?
N2 H2 0.8800 . ?
N3 C15 1.321(8) . ?
N3 C14 1.450(8) . ?
N3 H3 0.8800 . ?
N5 C25 1.354(6) . ?
N5 C21 1.380(6) . ?
N6 C26 1.318(7) . ?
N6 C27 1.472(8) . ?
N6 H6 0.8800 . ?
N7 C35 1.336(10) . ?
N7 C34 1.454(9) . ?
N7 H7 0.8800 . ?
N8 C36 1.369(7) . ?
N8 C40 1.372(7) . ?
N9 C45 1.362(7) . ?
N9 C41 1.398(8) . ?
N10 C46 1.307(10) . ?
N10 C47 1.512(11) . ?
N10 H10 0.8800 . ?
N11 C55 1.317(8) . ?
N11 C54 1.467(8) . ?
N11 H11 0.8800 . ?
N12 C56 1.374(6) . ?
N12 C60 1.394(6) . ?
N13 C65 1.371(6) . ?
N13 C61 1.389(6) . ?
N14 C66 1.327(7) . ?
N14 C67 1.454(7) . ?
N14 H14 0.8800 . ?
N15 C75 1.329(6) . ?
N15 C74 1.458(6) . ?
N15 H15 0.8800 . ?
N16 C76 1.369(5) . ?
N16 C80 1.372(6) . ?
N17 C94 1.451(7) . ?
N17 C93 1.484(8) . ?
N17 H17A 0.9200 . ?
N17 H17B 0.9200 . ?
N1 C5 1.353(9) . ?
N1 C1 1.389(9) . ?
C1 C2 1.421(10) . ?
C2 C3 1.310(13) . ?
C2 H2A 0.9500 . ?
C3 C4 1.394(13) . ?
C3 H3A 0.9500 . ?
C4 C5 1.438(11) . ?
C4 H4 0.9500 . ?
C5 C6 1.434(15) . ?
C7 C8 1.496(16) . ?
C7 H7A 0.9900 . ?
C7 H7B 0.9900 . ?
C8 C9 1.320(15) . ?
C8 C13 1.414(11) . ?
C9 C10 1.363(16) . ?
C9 H9 0.9500 . ?
C10 C11 1.460(15) . ?
C10 H10A 0.9500 . ?
C11 C12 1.407(13) . ?
C11 H11A 0.9500 . ?
C12 C13 1.389(13) . ?
C12 H12 0.9500 . ?
C13 C14 1.474(11) . ?
C14 H14A 0.9900 . ?
C14 H14B 0.9900 . ?
C15 C16 1.494(9) . ?
N4 C20 1.362(6) . ?
N4 C16 1.368(6) . ?
C20 C19 1.409(7) . ?
C19 C18 1.347(8) . ?
C19 H19 0.9500 . ?
C18 C17 1.378(9) . ?
C18 H18 0.9500 . ?
C17 C16 1.374(8) . ?
C17 H17 0.9500 . ?
C21 C22 1.390(7) . ?
C22 C23 1.361(8) . ?
C22 H22 0.9500 . ?
C23 C24 1.400(8) . ?
C23 H23 0.9500 . ?
C24 C25 1.366(7) . ?
C24 H24 0.9500 . ?
C25 C26 1.508(8) . ?
C27 C28 1.473(11) . ?
C27 H27A 0.9900 . ?
C27 H27B 0.9900 . ?
C28 C29 1.326(13) . ?
C28 C33 1.393(11) . ?
C29 C30 1.347(13) . ?
C29 H29 0.9500 . ?
C30 C31 1.373(14) . ?
C30 H30 0.9500 . ?
C31 C32 1.390(14) . ?
C31 H31 0.9500 . ?
C32 C33 1.349(12) . ?
C32 H32 0.9500 . ?
C33 C34 1.517(13) . ?
C34 H34A 0.9900 . ?
C34 H34B 0.9900 . ?
C35 C36 1.457(11) . ?
C36 C37 1.375(10) . ?
C37 C38 1.406(13) . ?
C37 H37 0.9500 . ?
C38 C39 1.321(12) . ?
C38 H38 0.9500 . ?
C39 C40 1.407(9) . ?
C39 H39 0.9500 . ?
C41 C42 1.414(8) . ?
C42 C43 1.372(11) . ?
C42 H42 0.9500 . ?
C43 C44 1.379(12) . ?
C43 H43 0.9500 . ?
C44 C45 1.381(10) . ?
C44 H44 0.9500 . ?
C45 C46 1.485(11) . ?
C47 C48 1.410(14) . ?
C47 H47A 0.9900 . ?
C47 H47B 0.9900 . ?
C48 C53 1.374(9) . ?
C48 C49 1.430(12) . ?
C49 C50 1.330(13) . ?
C49 H49 0.9500 . ?
C50 C51 1.322(13) . ?
C50 H50 0.9500 . ?
C51 C52 1.368(14) . ?
C51 H51 0.9500 . ?
C52 C53 1.406(13) . ?
C52 H52 0.9500 . ?
C53 C54 1.457(12) . ?
C54 H54A 0.9900 . ?
C54 H54B 0.9900 . ?
C55 C56 1.502(8) . ?
C56 C57 1.366(7) . ?
C57 C58 1.395(8) . ?
C57 H57 0.9500 . ?
C58 C59 1.365(7) . ?
C58 H58 0.9500 . ?
C59 C60 1.399(7) . ?
C59 H59 0.9500 . ?
C61 C62 1.407(7) . ?
C62 C63 1.359(8) . ?
C62 H62 0.9500 . ?
C63 C64 1.379(9) . ?
C63 H63 0.9500 . ?
C64 C65 1.375(7) . ?
C64 H64 0.9500 . ?
C65 C66 1.509(8) . ?
C67 C68 1.493(8) . ?
C67 H67A 0.9900 . ?
C67 H67B 0.9900 . ?
C68 C69 1.386(8) . ?
C68 C73 1.392(7) . ?
C69 C70 1.363(9) . ?
C69 H69 0.9500 . ?
C70 C71 1.373(9) . ?
C70 H70 0.9500 . ?
C71 C72 1.403(8) . ?
C71 H71 0.9500 . ?
C72 C73 1.395(8) . ?
C72 H72 0.9500 . ?
C73 C74 1.503(7) . ?
C74 H74A 0.9900 . ?
C74 H74B 0.9900 . ?
C75 C76 1.504(7) . ?
C76 C77 1.381(6) . ?
C77 C78 1.387(7) . ?
C77 H77 0.9500 . ?
C78 C79 1.371(7) . ?
C78 H78 0.9500 . ?
C79 C80 1.404(6) . ?
C79 H79 0.9500 . ?
C85 C86 1.520(10) . ?
C85 H85A 0.9800 . ?
C85 H85B 0.9800 . ?
C85 H85C 0.9800 . ?
C86 H86A 0.9900 . ?
C86 H86B 0.9900 . ?
C87 C88 1.558(11) . ?
C87 H87A 0.9900 . ?
C87 H87B 0.9900 . ?
C88 H88A 0.9800 . ?
C88 H88B 0.9800 . ?
C88 H88C 0.9800 . ?
C93 H93A 0.9800 . ?
C93 H93B 0.9800 . ?
C93 H93C 0.9800 . ?
C94 H94A 0.9800 . ?
C94 H94B 0.9800 . ?
C94 H94C 0.9800 . ?
O30 C95 1.64(2) . ?
N18 C97 1.453(11) . ?
N18 C96 1.458(11) . ?
N18A C97A 1.453(12) . ?
N18A C96A 1.453(12) . ?
O27 C83A 1.415(6) . ?
O27 C82A 1.421(7) . ?
O27 C82 1.432(7) . ?
O27 C83 1.445(7) . ?
C81 C82 1.5000(10) . ?
C81 H81A 0.9800 . ?
C81 H81B 0.9800 . ?
C81 H81C 0.9800 . ?
C82 H82A 0.9900 . ?
C82 H82B 0.9900 . ?
C83 C84 1.5001(10) . ?
C83 H83A 0.9900 . ?
C83 H83B 0.9900 . ?
C84 H84A 0.9800 . ?
C84 H84B 0.9800 . ?
C84 H84C 0.9800 . ?
C81A C82A 1.5001(10) . ?
C81A H81D 0.9800 . ?
C81A H81E 0.9800 . ?
C81A H81F 0.9800 . ?
C82A H82C 0.9900 . ?
C82A H82D 0.9900 . ?
C83A C84A 1.4996(10) . ?
C83A H83C 0.9900 . ?
C83A H83D 0.9900 . ?
C84A H84D 0.9800 . ?
C84A H84E 0.9800 . ?
C84A H84F 0.9800 . ?

loop_
_geom_torsion_atom_site_label_1
_geom_torsion_atom_site_label_2
_geom_torsion_atom_site_label_3
_geom_torsion_atom_site_label_4
_geom_torsion
_geom_torsion_site_symmetry_1
_geom_torsion_site_symmetry_2
_geom_torsion_site_symmetry_3
_geom_torsion_site_symmetry_4
_geom_torsion_publ_flag
O2 Eu1 O1 C1 -19.6(5) . . . . ?
O8 Eu1 O1 C1 -103.0(5) . . . . ?
O5 Eu1 O1 C1 52.3(5) . . . . ?
O12 Eu1 O1 C1 133.3(6) . . . . ?
O11 Eu1 O1 C1 -35.0(6) . . . . ?
O6 Eu1 O1 C1 116.3(5) . . . . ?
O7 Eu1 O1 C1 -167.0(5) . . . . ?
N1 Eu1 O1 C1 -8.4(4) . . . . ?
C20 Eu1 O1 C1 97.8(5) . . . . ?
O8 Eu1 O2 N1 113.3(3) . . . . ?
O5 Eu1 O2 N1 -78.5(3) . . . . ?
O12 Eu1 O2 N1 -149.7(3) . . . . ?
O1 Eu1 O2 N1 20.3(3) . . . . ?
O11 Eu1 O2 N1 -172.1(3) . . . . ?
O6 Eu1 O2 N1 -39.3(4) . . . . ?
O7 Eu1 O2 N1 71.2(4) . . . . ?
C1 Eu1 O2 N1 11.5(3) . . . . ?
C40 Eu1 O2 N1 -162.6(3) . . . . ?
C20 Eu1 O2 N1 -57.4(3) . . . . ?
O2 Eu1 O5 N4 159.8(3) . . . . ?
O8 Eu1 O5 N4 -171.2(3) . . . . ?
O12 Eu1 O5 N4 -68.0(3) . . . . ?
O1 Eu1 O5 N4 94.8(3) . . . . ?
O11 Eu1 O5 N4 -133.2(3) . . . . ?
O6 Eu1 O5 N4 13.9(3) . . . . ?
O7 Eu1 O5 N4 12.8(4) . . . . ?
C1 Eu1 O5 N4 110.7(4) . . . . ?
N1 Eu1 O5 N4 135.5(4) . . . . ?
C40 Eu1 O5 N4 -87.6(3) . . . . ?
C20 Eu1 O5 N4 7.1(3) . . . . ?
O2 Eu1 O6 C20 -56.9(5) . . . . ?
O8 Eu1 O6 C20 168.8(4) . . . . ?
O5 Eu1 O6 C20 -14.5(4) . . . . ?
O12 Eu1 O6 C20 75.3(4) . . . . ?
O1 Eu1 O6 C20 -109.7(4) . . . . ?
O11 Eu1 O6 C20 38.5(5) . . . . ?
O7 Eu1 O6 C20 164.8(5) . . . . ?
C1 Eu1 O6 C20 -92.0(5) . . . . ?
N1 Eu1 O6 C20 -72.1(4) . . . . ?
C40 Eu1 O6 C20 71.0(4) . . . . ?
O2 Eu1 O7 C21 49.0(5) . . . . ?
O8 Eu1 O7 C21 1.3(4) . . . . ?
O5 Eu1 O7 C21 179.4(4) . . . . ?
O12 Eu1 O7 C21 -100.2(5) . . . . ?
O1 Eu1 O7 C21 94.8(5) . . . . ?
O11 Eu1 O7 C21 -43.2(5) . . . . ?
O6 Eu1 O7 C21 178.4(5) . . . . ?
C1 Eu1 O7 C21 90.3(5) . . . . ?
N1 Eu1 O7 C21 76.4(5) . . . . ?
C40 Eu1 O7 C21 -82.1(5) . . . . ?
C20 Eu1 O7 C21 -176.5(5) . . . . ?
O2 Eu1 O8 N5 -148.2(4) . . . . ?
O5 Eu1 O8 N5 -176.1(3) . . . . ?
O12 Eu1 O8 N5 83.5(4) . . . . ?
O1 Eu1 O8 N5 -82.0(4) . . . . ?
O11 Eu1 O8 N5 144.0(4) . . . . ?
O6 Eu1 O8 N5 -3.4(5) . . . . ?
O7 Eu1 O8 N5 1.0(3) . . . . ?
C1 Eu1 O8 N5 -101.3(4) . . . . ?
N1 Eu1 O8 N5 -126.8(4) . . . . ?
C40 Eu1 O8 N5 99.4(4) . . . . ?
C20 Eu1 O8 N5 7.2(6) . . . . ?
O2 Eu1 O11 N8 177.2(3) . . . . ?
O8 Eu1 O11 N8 -92.2(3) . . . . ?
O5 Eu1 O11 N8 103.4(3) . . . . ?
O12 Eu1 O11 N8 16.4(3) . . . . ?
O1 Eu1 O11 N8 -167.4(3) . . . . ?
O6 Eu1 O11 N8 57.2(4) . . . . ?
O7 Eu1 O11 N8 -51.1(3) . . . . ?
C1 Eu1 O11 N8 -179.8(3) . . . . ?
N1 Eu1 O11 N8 174.1(3) . . . . ?
C40 Eu1 O11 N8 9.6(3) . . . . ?
C20 Eu1 O11 N8 71.3(3) . . . . ?
O2 Eu1 O12 C40 -37.1(5) . . . . ?
O8 Eu1 O12 C40 52.7(5) . . . . ?
O5 Eu1 O12 C40 -102.9(5) . . . . ?
O1 Eu1 O12 C40 175.3(6) . . . . ?
O11 Eu1 O12 C40 -14.3(4) . . . . ?
O6 Eu1 O12 C40 -167.6(5) . . . . ?
O7 Eu1 O12 C40 116.1(5) . . . . ?
C1 Eu1 O12 C40 -108.0(9) . . . . ?
N1 Eu1 O12 C40 -58.7(6) . . . . ?
C20 Eu1 O12 C40 -148.0(5) . . . . ?
O23 Eu2 O13 C41 100.5(4) . . . . ?
O14 Eu2 O13 C41 -0.3(4) . . . . ?
O17 Eu2 O13 C41 -57.7(4) . . . . ?
O20 Eu2 O13 C41 42.7(5) . . . . ?
O19 Eu2 O13 C41 154.6(4) . . . . ?
O18 Eu2 O13 C41 -123.4(4) . . . . ?
O24 Eu2 O13 C41 166.1(4) . . . . ?
C61 Eu2 O13 C41 105.3(5) . . . . ?
C80 Eu2 O13 C41 145.8(5) . . . . ?
C60 Eu2 O13 C41 -105.4(4) . . . . ?
O23 Eu2 O14 N9 -81.6(3) . . . . ?
O13 Eu2 O14 N9 -4.0(3) . . . . ?
O17 Eu2 O14 N9 120.7(3) . . . . ?
O20 Eu2 O14 N9 -149.0(3) . . . . ?
O19 Eu2 O14 N9 -169.9(3) . . . . ?
O18 Eu2 O14 N9 79.6(3) . . . . ?
O24 Eu2 O14 N9 -24.3(4) . . . . ?
C61 Eu2 O14 N9 -155.2(3) . . . . ?
C41 Eu2 O14 N9 -4.1(3) . . . . ?
C80 Eu2 O14 N9 -43.0(4) . . . . ?
C60 Eu2 O14 N9 95.6(3) . . . . ?
O23 Eu2 O17 N12 145.2(3) . . . . ?
O13 Eu2 O17 N12 -96.6(3) . . . . ?
O14 Eu2 O17 N12 -150.0(4) . . . . ?
O20 Eu2 O17 N12 135.9(3) . . . . ?
O19 Eu2 O17 N12 71.0(3) . . . . ?
O18 Eu2 O17 N12 -7.5(3) . . . . ?
O24 Eu2 O17 N12 -4.3(4) . . . . ?
C61 Eu2 O17 N12 90.7(3) . . . . ?
C41 Eu2 O17 N12 -113.3(3) . . . . ?
C80 Eu2 O17 N12 -8.8(6) . . . . ?
C60 Eu2 O17 N12 -4.1(3) . . . . ?
O23 Eu2 O18 C60 -156.7(3) . . . . ?
O13 Eu2 O18 C60 116.9(4) . . . . ?
O14 Eu2 O18 C60 51.1(4) . . . . ?
O17 Eu2 O18 C60 7.1(4) . . . . ?
O20 Eu2 O18 C60 -47.6(4) . . . . ?
O19 Eu2 O18 C60 -87.0(4) . . . . ?
O24 Eu2 O18 C60 -170.6(4) . . . . ?
C61 Eu2 O18 C60 -82.5(4) . . . . ?
C41 Eu2 O18 C60 99.8(4) . . . . ?
C80 Eu2 O18 C60 -173.4(4) . . . . ?
O23 Eu2 O19 C61 -53.2(3) . . . . ?
O13 Eu2 O19 C61 -106.7(4) . . . . ?
O14 Eu2 O19 C61 39.9(4) . . . . ?
O17 Eu2 O19 C61 103.1(3) . . . . ?
O20 Eu2 O19 C61 17.8(3) . . . . ?
O18 Eu2 O19 C61 167.2(3) . . . . ?
O24 Eu2 O19 C61 -118.0(3) . . . . ?
C41 Eu2 O19 C61 -52.0(10) . . . . ?
C80 Eu2 O19 C61 -98.5(3) . . . . ?
C60 Eu2 O19 C61 147.4(3) . . . . ?
O23 Eu2 O20 N13 73.4(3) . . . . ?
O13 Eu2 O20 N13 136.1(3) . . . . ?
O14 Eu2 O20 N13 176.4(3) . . . . ?
O17 Eu2 O20 N13 -110.6(3) . . . . ?
O19 Eu2 O20 N13 -19.6(2) . . . . ?
O18 Eu2 O20 N13 -63.0(3) . . . . ?
O24 Eu2 O20 N13 37.7(3) . . . . ?
C61 Eu2 O20 N13 -11.1(2) . . . . ?
C41 Eu2 O20 N13 150.2(3) . . . . ?
C80 Eu2 O20 N13 55.9(3) . . . . ?
C60 Eu2 O20 N13 -79.3(3) . . . . ?
O13 Eu2 O23 N16 57.8(3) . . . . ?
O14 Eu2 O23 N16 121.6(3) . . . . ?
O17 Eu2 O23 N16 -178.3(3) . . . . ?
O20 Eu2 O23 N16 -168.5(3) . . . . ?
O19 Eu2 O23 N16 -103.1(3) . . . . ?
O18 Eu2 O23 N16 -35.3(4) . . . . ?
O24 Eu2 O23 N16 -20.5(3) . . . . ?
C61 Eu2 O23 N16 -120.0(3) . . . . ?
C41 Eu2 O23 N16 77.1(3) . . . . ?
C80 Eu2 O23 N16 -11.6(2) . . . . ?
C60 Eu2 O23 N16 -52.4(4) . . . . ?
O23 Eu2 O24 C80 18.5(3) . . . . ?
O13 Eu2 O24 C80 -68.7(3) . . . . ?
O14 Eu2 O24 C80 -49.8(4) . . . . ?
O17 Eu2 O24 C80 -175.1(3) . . . . ?
O20 Eu2 O24 C80 56.1(4) . . . . ?
O19 Eu2 O24 C80 106.6(3) . . . . ?
O18 Eu2 O24 C80 -172.1(4) . . . . ?
C61 Eu2 O24 C80 88.8(3) . . . . ?
C41 Eu2 O24 C80 -64.1(3) . . . . ?
C60 Eu2 O24 C80 -175.2(3) . . . . ?
Eu1 O8 N5 C25 176.5(4) . . . . ?
Eu1 O8 N5 C21 -2.9(6) . . . . ?
Eu1 O11 N8 C36 161.0(4) . . . . ?
Eu1 O11 N8 C40 -17.9(5) . . . . ?
Eu2 O14 N9 C45 -172.4(4) . . . . ?
Eu2 O14 N9 C41 7.4(5) . . . . ?
Eu2 O17 N12 C56 -172.4(4) . . . . ?
Eu2 O17 N12 C60 7.6(5) . . . . ?
Eu2 O20 N13 C65 -157.3(3) . . . . ?
Eu2 O20 N13 C61 21.0(4) . . . . ?
Eu2 O23 N16 C76 -158.9(3) . . . . ?
Eu2 O23 N16 C80 21.9(5) . . . . ?
Eu1 O2 N1 C5 156.3(4) . . . . ?
Eu1 O2 N1 C1 -21.7(6) . . . . ?
O2 Eu1 N1 C5 -51.3(12) . . . . ?
O8 Eu1 N1 C5 -117.6(12) . . . . ?
O5 Eu1 N1 C5 42.7(11) . . . . ?
O12 Eu1 N1 C5 -4.7(13) . . . . ?
O1 Eu1 N1 C5 155.3(12) . . . . ?
O11 Eu1 N1 C5 -44.1(12) . . . . ?
O6 Eu1 N1 C5 96.5(12) . . . . ?
O7 Eu1 N1 C5 -178.3(11) . . . . ?
C1 Eu1 N1 C5 148.7(13) . . . . ?
C40 Eu1 N1 C5 -28.7(12) . . . . ?
C20 Eu1 N1 C5 77.4(12) . . . . ?
O8 Eu1 N1 O2 -66.3(3) . . . . ?
O5 Eu1 N1 O2 94.1(3) . . . . ?
O12 Eu1 N1 O2 46.7(4) . . . . ?
O1 Eu1 N1 O2 -153.3(4) . . . . ?
O11 Eu1 N1 O2 7.2(3) . . . . ?
O6 Eu1 N1 O2 147.9(3) . . . . ?
O7 Eu1 N1 O2 -127.0(3) . . . . ?
C1 Eu1 N1 O2 -159.9(5) . . . . ?
C40 Eu1 N1 O2 22.6(4) . . . . ?
C20 Eu1 N1 O2 128.8(3) . . . . ?
O2 Eu1 N1 C1 159.9(5) . . . . ?
O8 Eu1 N1 C1 93.7(3) . . . . ?
O5 Eu1 N1 C1 -106.0(4) . . . . ?
O12 Eu1 N1 C1 -153.4(3) . . . . ?
O1 Eu1 N1 C1 6.6(3) . . . . ?
O11 Eu1 N1 C1 167.2(3) . . . . ?
O6 Eu1 N1 C1 -52.2(4) . . . . ?
O7 Eu1 N1 C1 33.0(4) . . . . ?
C40 Eu1 N1 C1 -177.4(3) . . . . ?
C20 Eu1 N1 C1 -71.3(3) . . . . ?
Eu1 O1 C1 N1 15.6(8) . . . . ?
Eu1 O1 C1 C2 -164.3(6) . . . . ?
C5 N1 C1 O1 -173.5(6) . . . . ?
O2 N1 C1 O1 4.2(8) . . . . ?
Eu1 N1 C1 O1 -10.5(5) . . . . ?
C5 N1 C1 C2 6.3(9) . . . . ?
O2 N1 C1 C2 -175.9(5) . . . . ?
Eu1 N1 C1 C2 169.3(6) . . . . ?
C5 N1 C1 Eu1 -163.0(6) . . . . ?
O2 N1 C1 Eu1 14.7(4) . . . . ?
O2 Eu1 C1 O1 155.6(6) . . . . ?
O8 Eu1 C1 O1 77.9(5) . . . . ?
O5 Eu1 C1 O1 -126.4(5) . . . . ?
O12 Eu1 C1 O1 -121.2(8) . . . . ?
O11 Eu1 C1 O1 151.9(5) . . . . ?
O6 Eu1 C1 O1 -62.7(5) . . . . ?
O7 Eu1 C1 O1 13.2(5) . . . . ?
N1 Eu1 C1 O1 166.1(7) . . . . ?
C40 Eu1 C1 O1 171.3(5) . . . . ?
C20 Eu1 C1 O1 -82.4(5) . . . . ?
O2 Eu1 C1 N1 -10.5(3) . . . . ?
O8 Eu1 C1 N1 -88.2(3) . . . . ?
O5 Eu1 C1 N1 67.5(3) . . . . ?
O12 Eu1 C1 N1 72.7(9) . . . . ?
O1 Eu1 C1 N1 -166.1(7) . . . . ?
O11 Eu1 C1 N1 -14.2(4) . . . . ?
O6 Eu1 C1 N1 131.2(3) . . . . ?
O7 Eu1 C1 N1 -152.9(3) . . . . ?
C40 Eu1 C1 N1 5.2(7) . . . . ?
C20 Eu1 C1 N1 111.4(3) . . . . ?
O2 Eu1 C1 C2 -153(2) . . . . ?
O8 Eu1 C1 C2 130(2) . . . . ?
O5 Eu1 C1 C2 -75(2) . . . . ?
O12 Eu1 C1 C2 -70(3) . . . . ?
O1 Eu1 C1 C2 52(2) . . . . ?
O11 Eu1 C1 C2 -156(2) . . . . ?
O6 Eu1 C1 C2 -11(2) . . . . ?
O7 Eu1 C1 C2 65(2) . . . . ?
N1 Eu1 C1 C2 -142(2) . . . . ?
C40 Eu1 C1 C2 -137(2) . . . . ?
C20 Eu1 C1 C2 -31(2) . . . . ?
O1 C1 C2 C3 176.2(8) . . . . ?
N1 C1 C2 C3 -3.6(11) . . . . ?
Eu1 C1 C2 C3 135(2) . . . . ?
C1 C2 C3 C4 -0.8(17) . . . . ?
C2 C3 C4 C5 2.9(17) . . . . ?
O2 N1 C5 C6 -8.3(10) . . . . ?
C1 N1 C5 C6 169.4(7) . . . . ?
Eu1 N1 C5 C6 28.0(16) . . . . ?
O2 N1 C5 C4 178.0(6) . . . . ?
C1 N1 C5 C4 -4.3(10) . . . . ?
Eu1 N1 C5 C4 -145.7(9) . . . . ?
C3 C4 C5 N1 -0.4(12) . . . . ?
C3 C4 C5 C6 -174.5(9) . . . . ?
C7 N2 C6 O3 3.0(13) . . . . ?
C7 N2 C6 C5 -173.8(8) . . . . ?
N1 C5 C6 O3 167.6(8) . . . . ?
C4 C5 C6 O3 -18.6(13) . . . . ?
N1 C5 C6 N2 -15.9(13) . . . . ?
C4 C5 C6 N2 157.9(7) . . . . ?
C6 N2 C7 C8 166.9(8) . . . . ?
N2 C7 C8 C9 105.9(11) . . . . ?
N2 C7 C8 C13 -76.6(11) . . . . ?
C13 C8 C9 C10 -0.2(14) . . . . ?
C7 C8 C9 C10 177.5(10) . . . . ?
C8 C9 C10 C11 0.0(16) . . . . ?
C9 C10 C11 C12 0.6(13) . . . . ?
C10 C11 C12 C13 -1.1(12) . . . . ?
C11 C12 C13 C8 0.9(11) . . . . ?
C11 C12 C13 C14 176.6(7) . . . . ?
C9 C8 C13 C12 -0.3(10) . . . . ?
C7 C8 C13 C12 -177.8(7) . . . . ?
C9 C8 C13 C14 -175.8(7) . . . . ?
C7 C8 C13 C14 6.6(10) . . . . ?
C15 N3 C14 C13 127.5(8) . . . . ?
C12 C13 C14 N3 -77.5(9) . . . . ?
C8 C13 C14 N3 98.1(8) . . . . ?
C14 N3 C15 O4 4.4(13) . . . . ?
C14 N3 C15 C16 -176.6(7) . . . . ?
Eu1 O5 N4 C20 -13.4(5) . . . . ?
Eu1 O5 N4 C16 166.0(4) . . . . ?
Eu1 O6 C20 N4 13.5(7) . . . . ?
Eu1 O6 C20 C19 -167.8(5) . . . . ?
O5 N4 C20 O6 0.0(7) . . . . ?
C16 N4 C20 O6 -179.4(5) . . . . ?
O5 N4 C20 C19 -178.8(5) . . . . ?
C16 N4 C20 C19 1.8(8) . . . . ?
O5 N4 C20 Eu1 8.7(4) . . . . ?
C16 N4 C20 Eu1 -170.7(5) . . . . ?
O2 Eu1 C20 O6 132.5(4) . . . . ?
O8 Eu1 C20 O6 -20.5(7) . . . . ?
O5 Eu1 C20 O6 161.5(5) . . . . ?
O12 Eu1 C20 O6 -100.8(4) . . . . ?
O1 Eu1 C20 O6 68.9(4) . . . . ?
O11 Eu1 C20 O6 -150.5(4) . . . . ?
O7 Eu1 C20 O6 -14.8(4) . . . . ?
C1 Eu1 C20 O6 88.6(5) . . . . ?
N1 Eu1 C20 O6 112.6(4) . . . . ?
C40 Eu1 C20 O6 -111.3(4) . . . . ?
O2 Eu1 C20 N4 -35.4(3) . . . . ?
O8 Eu1 C20 N4 171.7(3) . . . . ?
O5 Eu1 C20 N4 -6.3(3) . . . . ?
O12 Eu1 C20 N4 91.3(3) . . . . ?
O1 Eu1 C20 N4 -98.9(3) . . . . ?
O11 Eu1 C20 N4 41.6(3) . . . . ?
O6 Eu1 C20 N4 -167.9(6) . . . . ?
O7 Eu1 C20 N4 177.3(3) . . . . ?
C1 Eu1 C20 N4 -79.3(3) . . . . ?
N1 Eu1 C20 N4 -55.2(3) . . . . ?
C40 Eu1 C20 N4 80.8(3) . . . . ?
O2 Eu1 C20 C19 168.3(13) . . . . ?
O8 Eu1 C20 C19 15.4(15) . . . . ?
O5 Eu1 C20 C19 -162.6(14) . . . . ?
O12 Eu1 C20 C19 -64.9(13) . . . . ?
O1 Eu1 C20 C19 104.8(13) . . . . ?
O11 Eu1 C20 C19 -114.6(13) . . . . ?
O6 Eu1 C20 C19 35.9(12) . . . . ?
O7 Eu1 C20 C19 21.0(13) . . . . ?
C1 Eu1 C20 C19 124.5(13) . . . . ?
N1 Eu1 C20 C19 148.5(13) . . . . ?
C40 Eu1 C20 C19 -75.5(13) . . . . ?
O6 C20 C19 C18 -179.4(6) . . . . ?
N4 C20 C19 C18 -0.7(9) . . . . ?
Eu1 C20 C19 C18 153.1(10) . . . . ?
C20 C19 C18 C17 -1.0(11) . . . . ?
C19 C18 C17 C16 1.8(11) . . . . ?
O5 N4 C16 C17 179.6(5) . . . . ?
C20 N4 C16 C17 -1.0(9) . . . . ?
O5 N4 C16 C15 -2.8(9) . . . . ?
C20 N4 C16 C15 176.6(6) . . . . ?
C18 C17 C16 N4 -0.8(10) . . . . ?
C18 C17 C16 C15 -178.6(7) . . . . ?
O4 C15 C16 N4 176.9(6) . . . . ?
N3 C15 C16 N4 -2.1(10) . . . . ?
O4 C15 C16 C17 -5.4(10) . . . . ?
N3 C15 C16 C17 175.5(7) . . . . ?
Eu1 O7 C21 N5 -3.4(7) . . . . ?
Eu1 O7 C21 C22 177.8(5) . . . . ?
O8 N5 C21 O7 4.0(7) . . . . ?
C25 N5 C21 O7 -175.5(5) . . . . ?
O8 N5 C21 C22 -177.1(5) . . . . ?
C25 N5 C21 C22 3.5(8) . . . . ?
O8 N5 C21 Eu1 1.8(4) . . . . ?
C25 N5 C21 Eu1 -177.6(5) . . . . ?
O2 Eu1 C21 O7 -142.1(4) . . . . ?
O8 Eu1 C21 O7 -178.3(6) . . . . ?
O5 Eu1 C21 O7 -1.1(7) . . . . ?
O12 Eu1 C21 O7 79.5(5) . . . . ?
O1 Eu1 C21 O7 -83.5(5) . . . . ?
O11 Eu1 C21 O7 143.3(4) . . . . ?
O6 Eu1 C21 O7 -1.6(5) . . . . ?
C1 Eu1 C21 O7 -94.2(5) . . . . ?
N1 Eu1 C21 O7 -115.3(5) . . . . ?
C40 Eu1 C21 O7 99.5(5) . . . . ?
C20 Eu1 C21 O7 3.8(5) . . . . ?
O2 Eu1 C21 N5 34.9(4) . . . . ?
O8 Eu1 C21 N5 -1.4(3) . . . . ?
O5 Eu1 C21 N5 175.9(3) . . . . ?
O12 Eu1 C21 N5 -103.5(3) . . . . ?
O1 Eu1 C21 N5 93.5(3) . . . . ?
O11 Eu1 C21 N5 -39.8(3) . . . . ?
O6 Eu1 C21 N5 175.4(3) . . . . ?
O7 Eu1 C21 N5 177.0(7) . . . . ?
C1 Eu1 C21 N5 82.8(3) . . . . ?
N1 Eu1 C21 N5 61.7(4) . . . . ?
C40 Eu1 C21 N5 -83.5(3) . . . . ?
C20 Eu1 C21 N5 -179.2(3) . . . . ?
O2 Eu1 C21 C22 -149.0(17) . . . . ?
O8 Eu1 C21 C22 174.8(19) . . . . ?
O5 Eu1 C21 C22 -8(2) . . . . ?
O12 Eu1 C21 C22 72.6(18) . . . . ?
O1 Eu1 C21 C22 -90.3(18) . . . . ?
O11 Eu1 C21 C22 136.4(18) . . . . ?
O6 Eu1 C21 C22 -8.4(18) . . . . ?
O7 Eu1 C21 C22 -6.9(16) . . . . ?
C1 Eu1 C21 C22 -101.1(18) . . . . ?
N1 Eu1 C21 C22 -122.1(18) . . . . ?
C40 Eu1 C21 C22 92.6(18) . . . . ?
C20 Eu1 C21 C22 -3.0(18) . . . . ?
O7 C21 C22 C23 175.8(6) . . . . ?
N5 C21 C22 C23 -3.1(10) . . . . ?
Eu1 C21 C22 C23 -178.9(13) . . . . ?
C21 C22 C23 C24 1.0(11) . . . . ?
C22 C23 C24 C25 0.9(10) . . . . ?
O8 N5 C25 C24 178.8(5) . . . . ?
C21 N5 C25 C24 -1.8(8) . . . . ?
O8 N5 C25 C26 -1.9(8) . . . . ?
C21 N5 C25 C26 177.5(5) . . . . ?
C23 C24 C25 N5 -0.5(8) . . . . ?
C23 C24 C25 C26 -179.8(6) . . . . ?
C27 N6 C26 O9 3.3(12) . . . . ?
C27 N6 C26 C25 -178.3(7) . . . . ?
N5 C25 C26 O9 -178.0(5) . . . . ?
C24 C25 C26 O9 1.3(9) . . . . ?
N5 C25 C26 N6 3.6(9) . . . . ?
C24 C25 C26 N6 -177.1(6) . . . . ?
C26 N6 C27 C28 140.1(8) . . . . ?
N6 C27 C28 C29 -82.3(9) . . . . ?
N6 C27 C28 C33 98.7(9) . . . . ?
C33 C28 C29 C30 0.0(12) . . . . ?
C27 C28 C29 C30 -179.1(7) . . . . ?
C28 C29 C30 C31 -3.3(15) . . . . ?
C29 C30 C31 C32 5.3(15) . . . . ?
C30 C31 C32 C33 -4.1(14) . . . . ?
C31 C32 C33 C28 0.9(12) . . . . ?
C31 C32 C33 C34 179.9(8) . . . . ?
C29 C28 C33 C32 1.2(11) . . . . ?
C27 C28 C33 C32 -179.8(6) . . . . ?
C29 C28 C33 C34 -177.6(7) . . . . ?
C27 C28 C33 C34 1.4(10) . . . . ?
C35 N7 C34 C33 170.4(7) . . . . ?
C32 C33 C34 N7 102.1(9) . . . . ?
C28 C33 C34 N7 -79.0(10) . . . . ?
C34 N7 C35 O10 -1.3(11) . . . . ?
C34 N7 C35 C36 -179.9(7) . . . . ?
O11 N8 C36 C37 175.5(5) . . . . ?
C40 N8 C36 C37 -5.6(9) . . . . ?
O11 N8 C36 C35 -10.6(8) . . . . ?
C40 N8 C36 C35 168.3(6) . . . . ?
O10 C35 C36 N8 179.6(6) . . . . ?
N7 C35 C36 N8 -1.8(10) . . . . ?
O10 C35 C36 C37 -6.6(11) . . . . ?
N7 C35 C36 C37 172.0(7) . . . . ?
N8 C36 C37 C38 -1.4(12) . . . . ?
C35 C36 C37 C38 -175.7(9) . . . . ?
C36 C37 C38 C39 7.2(17) . . . . ?
C37 C38 C39 C40 -6.3(18) . . . . ?
Eu1 O12 C40 N8 10.8(8) . . . . ?
Eu1 O12 C40 C39 -169.8(6) . . . . ?
O11 N8 C40 O12 4.9(8) . . . . ?
C36 N8 C40 O12 -174.1(5) . . . . ?
O11 N8 C40 C39 -174.6(6) . . . . ?
C36 N8 C40 C39 6.5(9) . . . . ?
O11 N8 C40 Eu1 11.9(3) . . . . ?
C36 N8 C40 Eu1 -167.0(5) . . . . ?
C38 C39 C40 O12 -179.7(9) . . . . ?
C38 C39 C40 N8 -0.4(13) . . . . ?
C38 C39 C40 Eu1 155.9(17) . . . . ?
O2 Eu1 C40 O12 149.5(4) . . . . ?
O8 Eu1 C40 O12 -128.1(5) . . . . ?
O5 Eu1 C40 O12 76.5(5) . . . . ?
O11 Eu1 C40 O12 161.8(5) . . . . ?
O6 Eu1 C40 O12 12.4(5) . . . . ?
O7 Eu1 C40 O12 -64.5(5) . . . . ?
C1 Eu1 C40 O12 137.0(5) . . . . ?
N1 Eu1 C40 O12 140.1(4) . . . . ?
C20 Eu1 C40 O12 31.1(5) . . . . ?
O2 Eu1 C40 N8 -20.8(4) . . . . ?
O8 Eu1 C40 N8 61.6(3) . . . . ?
O5 Eu1 C40 N8 -93.8(3) . . . . ?
O12 Eu1 C40 N8 -170.3(7) . . . . ?
O11 Eu1 C40 N8 -8.5(3) . . . . ?
O6 Eu1 C40 N8 -157.9(3) . . . . ?
O7 Eu1 C40 N8 125.2(3) . . . . ?
C1 Eu1 C40 N8 -33.4(7) . . . . ?
N1 Eu1 C40 N8 -30.2(4) . . . . ?
C20 Eu1 C40 N8 -139.3(3) . . . . ?
O2 Eu1 C40 C39 -179(2) . . . . ?
O8 Eu1 C40 C39 -97(2) . . . . ?
O5 Eu1 C40 C39 108(2) . . . . ?
O12 Eu1 C40 C39 31(2) . . . . ?
O11 Eu1 C40 C39 -167(2) . . . . ?
O6 Eu1 C40 C39 44(2) . . . . ?
O7 Eu1 C40 C39 -33(2) . . . . ?
C1 Eu1 C40 C39 168(2) . . . . ?
N1 Eu1 C40 C39 171(2) . . . . ?
C20 Eu1 C40 C39 62(2) . . . . ?
Eu2 O13 C41 N9 4.3(7) . . . . ?
Eu2 O13 C41 C42 -176.9(5) . . . . ?
O14 N9 C41 O13 -7.6(7) . . . . ?
C45 N9 C41 O13 172.3(5) . . . . ?
O14 N9 C41 C42 173.5(5) . . . . ?
C45 N9 C41 C42 -6.6(8) . . . . ?
O14 N9 C41 Eu2 -4.8(4) . . . . ?
C45 N9 C41 Eu2 175.0(5) . . . . ?
O23 Eu2 C41 O13 -77.2(4) . . . . ?
O14 Eu2 C41 O13 179.6(5) . . . . ?
O17 Eu2 C41 O13 126.9(4) . . . . ?
O20 Eu2 C41 O13 -144.2(4) . . . . ?
O19 Eu2 C41 O13 -78.4(10) . . . . ?
O18 Eu2 C41 O13 60.7(4) . . . . ?
O24 Eu2 C41 O13 -13.5(4) . . . . ?
C61 Eu2 C41 O13 -114.5(5) . . . . ?
C80 Eu2 C41 O13 -31.8(4) . . . . ?
C60 Eu2 C41 O13 81.2(4) . . . . ?
O23 Eu2 C41 N9 106.6(3) . . . . ?
O13 Eu2 C41 N9 -176.1(6) . . . . ?
O14 Eu2 C41 N9 3.5(3) . . . . ?
O17 Eu2 C41 N9 -49.2(3) . . . . ?
O20 Eu2 C41 N9 39.7(3) . . . . ?
O19 Eu2 C41 N9 105.5(9) . . . . ?
O18 Eu2 C41 N9 -115.4(3) . . . . ?
O24 Eu2 C41 N9 170.3(3) . . . . ?
C61 Eu2 C41 N9 69.4(5) . . . . ?
C80 Eu2 C41 N9 152.0(3) . . . . ?
C60 Eu2 C41 N9 -95.0(3) . . . . ?
O23 Eu2 C41 C42 -67.6(17) . . . . ?
O13 Eu2 C41 C42 9.6(15) . . . . ?
O14 Eu2 C41 C42 -170.7(18) . . . . ?
O17 Eu2 C41 C42 136.5(17) . . . . ?
O20 Eu2 C41 C42 -134.5(17) . . . . ?
O19 Eu2 C41 C42 -69(2) . . . . ?
O18 Eu2 C41 C42 70.3(17) . . . . ?
O24 Eu2 C41 C42 -3.9(17) . . . . ?
C61 Eu2 C41 C42 -104.8(17) . . . . ?
C80 Eu2 C41 C42 -22.2(17) . . . . ?
C60 Eu2 C41 C42 90.8(17) . . . . ?
O13 C41 C42 C43 -175.1(7) . . . . ?
N9 C41 C42 C43 3.7(10) . . . . ?
Eu2 C41 C42 C43 177.4(13) . . . . ?
C41 C42 C43 C44 -0.2(13) . . . . ?
C42 C43 C44 C45 -0.9(14) . . . . ?
O14 N9 C45 C44 -174.4(5) . . . . ?
C41 N9 C45 C44 5.7(9) . . . . ?
O14 N9 C45 C46 8.3(8) . . . . ?
C41 N9 C45 C46 -171.6(5) . . . . ?
C43 C44 C45 N9 -1.7(11) . . . . ?
C43 C44 C45 C46 175.7(7) . . . . ?
C47 N10 C46 O15 -2.1(13) . . . . ?
C47 N10 C46 C45 -177.5(7) . . . . ?
N9 C45 C46 O15 -179.1(6) . . . . ?
C44 C45 C46 O15 3.6(10) . . . . ?
N9 C45 C46 N10 -3.7(10) . . . . ?
C44 C45 C46 N10 179.1(7) . . . . ?
C46 N10 C47 C48 167.6(9) . . . . ?
N10 C47 C48 C53 86.5(11) . . . . ?
N10 C47 C48 C49 -95.0(10) . . . . ?
C53 C48 C49 C50 -1.4(14) . . . . ?
C47 C48 C49 C50 -179.9(10) . . . . ?
C48 C49 C50 C51 0(2) . . . . ?
C49 C50 C51 C52 2(2) . . . . ?
C50 C51 C52 C53 -4.1(19) . . . . ?
C47 C48 C53 C52 178.2(8) . . . . ?
C49 C48 C53 C52 -0.2(11) . . . . ?
C47 C48 C53 C54 0.3(12) . . . . ?
C49 C48 C53 C54 -178.1(7) . . . . ?
C51 C52 C53 C48 3.0(14) . . . . ?
C51 C52 C53 C54 -179.0(9) . . . . ?
C48 C53 C54 N11 -94.3(11) . . . . ?
C52 C53 C54 N11 87.9(11) . . . . ?
C55 N11 C54 C53 -149.8(9) . . . . ?
C54 N11 C55 O16 1.7(13) . . . . ?
C54 N11 C55 C56 179.8(8) . . . . ?
O17 N12 C56 C57 179.2(5) . . . . ?
C60 N12 C56 C57 -0.9(8) . . . . ?
O17 N12 C56 C55 0.1(8) . . . . ?
C60 N12 C56 C55 180.0(5) . . . . ?
O16 C55 C56 C57 -0.5(9) . . . . ?
N11 C55 C56 C57 -178.7(7) . . . . ?
O16 C55 C56 N12 178.6(6) . . . . ?
N11 C55 C56 N12 0.5(10) . . . . ?
N12 C56 C57 C58 1.0(9) . . . . ?
C55 C56 C57 C58 -179.8(6) . . . . ?
C56 C57 C58 C59 0.5(9) . . . . ?
C57 C58 C59 C60 -2.1(10) . . . . ?
Eu2 O18 C60 N12 -6.1(6) . . . . ?
Eu2 O18 C60 C59 173.7(4) . . . . ?
O17 N12 C60 O18 -1.0(6) . . . . ?
C56 N12 C60 O18 179.1(5) . . . . ?
O17 N12 C60 C59 179.2(5) . . . . ?
C56 N12 C60 C59 -0.7(7) . . . . ?
O17 N12 C60 Eu2 -4.9(3) . . . . ?
C56 N12 C60 Eu2 175.2(5) . . . . ?
C58 C59 C60 O18 -177.6(6) . . . . ?
C58 C59 C60 N12 2.2(8) . . . . ?
C58 C59 C60 Eu2 -162.1(12) . . . . ?
O23 Eu2 C60 O18 37.5(5) . . . . ?
O13 Eu2 C60 O18 -67.0(4) . . . . ?
O14 Eu2 C60 O18 -136.2(4) . . . . ?
O17 Eu2 C60 O18 -170.9(4) . . . . ?
O20 Eu2 C60 O18 142.1(3) . . . . ?
O19 Eu2 C60 O18 89.2(4) . . . . ?
O24 Eu2 C60 O18 9.0(4) . . . . ?
C61 Eu2 C60 O18 100.0(4) . . . . ?
C41 Eu2 C60 O18 -87.2(4) . . . . ?
C80 Eu2 C60 O18 7.2(4) . . . . ?
O23 Eu2 C60 N12 -148.1(3) . . . . ?
O13 Eu2 C60 N12 107.4(3) . . . . ?
O14 Eu2 C60 N12 38.3(3) . . . . ?
O17 Eu2 C60 N12 3.5(2) . . . . ?
O20 Eu2 C60 N12 -43.5(3) . . . . ?
O19 Eu2 C60 N12 -96.4(3) . . . . ?
O18 Eu2 C60 N12 174.4(5) . . . . ?
O24 Eu2 C60 N12 -176.6(3) . . . . ?
C61 Eu2 C60 N12 -85.5(3) . . . . ?
C41 Eu2 C60 N12 87.2(3) . . . . ?
C80 Eu2 C60 N12 -178.4(3) . . . . ?
O23 Eu2 C60 C59 17.5(16) . . . . ?
O13 Eu2 C60 C59 -86.9(15) . . . . ?
O14 Eu2 C60 C59 -156.1(15) . . . . ?
O17 Eu2 C60 C59 169.1(16) . . . . ?
O20 Eu2 C60 C59 122.2(15) . . . . ?
O19 Eu2 C60 C59 69.3(15) . . . . ?
O18 Eu2 C60 C59 -19.9(13) . . . . ?
O24 Eu2 C60 C59 -11.0(15) . . . . ?
C61 Eu2 C60 C59 80.1(15) . . . . ?
C41 Eu2 C60 C59 -107.1(15) . . . . ?
C80 Eu2 C60 C59 -12.8(15) . . . . ?
Eu2 O19 C61 N13 -14.2(5) . . . . ?
Eu2 O19 C61 C62 167.7(4) . . . . ?
O20 N13 C61 O19 -4.6(6) . . . . ?
C65 N13 C61 O19 173.7(4) . . . . ?
O20 N13 C61 C62 173.7(4) . . . . ?
C65 N13 C61 C62 -8.0(6) . . . . ?
O20 N13 C61 Eu2 -13.9(3) . . . . ?
C65 N13 C61 Eu2 164.3(4) . . . . ?
O23 Eu2 C61 O19 123.4(3) . . . . ?
O13 Eu2 C61 O19 118.5(4) . . . . ?
O14 Eu2 C61 O19 -149.1(3) . . . . ?
O17 Eu2 C61 O19 -77.3(3) . . . . ?
O20 Eu2 C61 O19 -157.4(4) . . . . ?
O18 Eu2 C61 O19 -12.8(3) . . . . ?
O24 Eu2 C61 O19 60.7(3) . . . . ?
C41 Eu2 C61 O19 162.6(4) . . . . ?
C80 Eu2 C61 O19 81.1(3) . . . . ?
C60 Eu2 C61 O19 -32.1(3) . . . . ?
O23 Eu2 C61 N13 -69.4(2) . . . . ?
O13 Eu2 C61 N13 -74.4(4) . . . . ?
O14 Eu2 C61 N13 18.0(3) . . . . ?
O17 Eu2 C61 N13 89.8(2) . . . . ?
O20 Eu2 C61 N13 9.8(2) . . . . ?
O19 Eu2 C61 N13 167.1(5) . . . . ?
O18 Eu2 C61 N13 154.4(2) . . . . ?
O24 Eu2 C61 N13 -132.2(2) . . . . ?
C41 Eu2 C61 N13 -30.3(4) . . . . ?
C80 Eu2 C61 N13 -111.8(2) . . . . ?
C60 Eu2 C61 N13 135.1(2) . . . . ?
O23 Eu2 C61 C62 85.4(12) . . . . ?
O13 Eu2 C61 C62 80.4(13) . . . . ?
O14 Eu2 C61 C62 172.8(12) . . . . ?
O17 Eu2 C61 C62 -115.4(12) . . . . ?
O20 Eu2 C61 C62 164.6(13) . . . . ?
O19 Eu2 C61 C62 -38.0(12) . . . . ?
O18 Eu2 C61 C62 -50.8(12) . . . . ?
O24 Eu2 C61 C62 22.6(12) . . . . ?
C41 Eu2 C61 C62 124.6(12) . . . . ?
C80 Eu2 C61 C62 43.0(12) . . . . ?
C60 Eu2 C61 C62 -70.1(12) . . . . ?
O19 C61 C62 C63 -177.5(5) . . . . ?
N13 C61 C62 C63 4.4(7) . . . . ?
Eu2 C61 C62 C63 -147.9(11) . . . . ?
C61 C62 C63 C64 0.9(8) . . . . ?
C62 C63 C64 C65 -2.9(8) . . . . ?
O20 N13 C65 C64 -175.6(4) . . . . ?
C61 N13 C65 C64 6.3(6) . . . . ?
O20 N13 C65 C66 8.1(6) . . . . ?
C61 N13 C65 C66 -170.1(4) . . . . ?
C63 C64 C65 N13 -0.6(7) . . . . ?
C63 C64 C65 C66 175.9(5) . . . . ?
C67 N14 C66 O21 -0.2(8) . . . . ?
C67 N14 C66 C65 175.7(5) . . . . ?
N13 C65 C66 O21 -176.1(5) . . . . ?
C64 C65 C66 O21 7.6(7) . . . . ?
N13 C65 C66 N14 7.8(7) . . . . ?
C64 C65 C66 N14 -168.5(5) . . . . ?
C66 N14 C67 C68 -157.7(5) . . . . ?
N14 C67 C68 C69 -108.4(6) . . . . ?
N14 C67 C68 C73 70.5(7) . . . . ?
C73 C68 C69 C70 -0.8(8) . . . . ?
C67 C68 C69 C70 178.1(5) . . . . ?
C68 C69 C70 C71 1.3(9) . . . . ?
C69 C70 C71 C72 -0.9(9) . . . . ?
C70 C71 C72 C73 0.0(8) . . . . ?
C69 C68 C73 C72 -0.2(7) . . . . ?
C67 C68 C73 C72 -179.0(5) . . . . ?
C69 C68 C73 C74 177.7(5) . . . . ?
C67 C68 C73 C74 -1.2(8) . . . . ?
C71 C72 C73 C68 0.5(8) . . . . ?
C71 C72 C73 C74 -177.4(5) . . . . ?
C75 N15 C74 C73 -117.7(5) . . . . ?
C68 C73 C74 N15 -103.0(6) . . . . ?
C72 C73 C74 N15 74.8(6) . . . . ?
C74 N15 C75 O22 -6.1(8) . . . . ?
C74 N15 C75 C76 172.9(4) . . . . ?
O23 N16 C76 C77 -176.7(4) . . . . ?
C80 N16 C76 C77 2.4(7) . . . . ?
O23 N16 C76 C75 7.5(6) . . . . ?
C80 N16 C76 C75 -173.4(4) . . . . ?
O22 C75 C76 N16 173.6(5) . . . . ?
N15 C75 C76 N16 -5.5(7) . . . . ?
O22 C75 C76 C77 -2.2(7) . . . . ?
N15 C75 C76 C77 178.8(4) . . . . ?
N16 C76 C77 C78 -0.6(7) . . . . ?
C75 C76 C77 C78 175.4(5) . . . . ?
C76 C77 C78 C79 -1.2(8) . . . . ?
C77 C78 C79 C80 1.4(8) . . . . ?
C87 O25 C86 C85 178.0(12) . . . . ?
C86 O25 C87 C88 176.6(10) . . . . ?
Eu2 O24 C80 N16 -14.9(5) . . . . ?
Eu2 O24 C80 C79 163.9(4) . . . . ?
O23 N16 C80 O24 -4.2(6) . . . . ?
C76 N16 C80 O24 176.7(4) . . . . ?
O23 N16 C80 C79 176.9(4) . . . . ?
C76 N16 C80 C79 -2.2(7) . . . . ?
O23 N16 C80 Eu2 -14.2(3) . . . . ?
C76 N16 C80 Eu2 166.7(4) . . . . ?
C78 C79 C80 O24 -178.5(5) . . . . ?
C78 C79 C80 N16 0.3(7) . . . . ?
C78 C79 C80 Eu2 -142.1(9) . . . . ?
O23 Eu2 C80 O24 -156.3(4) . . . . ?
O13 Eu2 C80 O24 105.1(4) . . . . ?
O14 Eu2 C80 O24 142.8(3) . . . . ?
O17 Eu2 C80 O24 8.8(5) . . . . ?
O20 Eu2 C80 O24 -132.8(3) . . . . ?
O19 Eu2 C80 O24 -71.3(3) . . . . ?
O18 Eu2 C80 O24 7.6(3) . . . . ?
C61 Eu2 C80 O24 -91.4(3) . . . . ?
C41 Eu2 C80 O24 116.0(3) . . . . ?
C60 Eu2 C80 O24 5.2(4) . . . . ?
O23 Eu2 C80 N16 10.2(2) . . . . ?
O13 Eu2 C80 N16 -88.3(3) . . . . ?
O14 Eu2 C80 N16 -50.7(3) . . . . ?
O17 Eu2 C80 N16 175.4(3) . . . . ?
O20 Eu2 C80 N16 33.8(3) . . . . ?
O19 Eu2 C80 N16 95.2(3) . . . . ?
O18 Eu2 C80 N16 174.1(3) . . . . ?
O24 Eu2 C80 N16 166.5(5) . . . . ?
C61 Eu2 C80 N16 75.2(3) . . . . ?
C41 Eu2 C80 N16 -77.5(3) . . . . ?
C60 Eu2 C80 N16 171.7(2) . . . . ?
O23 Eu2 C80 C79 156.4(12) . . . . ?
O13 Eu2 C80 C79 57.9(11) . . . . ?
O14 Eu2 C80 C79 95.5(11) . . . . ?
O17 Eu2 C80 C79 -38.4(12) . . . . ?
O20 Eu2 C80 C79 180.0(11) . . . . ?
O19 Eu2 C80 C79 -118.6(11) . . . . ?
O18 Eu2 C80 C79 -39.7(11) . . . . ?
O24 Eu2 C80 C79 -47.3(10) . . . . ?
C61 Eu2 C80 C79 -138.6(11) . . . . ?
C41 Eu2 C80 C79 68.8(11) . . . . ?
C60 Eu2 C80 C79 -42.0(11) . . . . ?
C83A O27 C82 C81 -154.5(16) . . . . ?
C82A O27 C82 C81 -22(3) . . . . ?
C83 O27 C82 C81 174.8(18) . . . . ?
C83A O27 C83 C84 26.7(14) . . . . ?
C82A O27 C83 C84 -4(3) . . . . ?
C82 O27 C83 C84 149.6(16) . . . . ?
C83A O27 C82A C81A 154.2(17) . . . . ?
C82 O27 C82A C81A 17(3) . . . . ?
C83 O27 C82A C81A 171(2) . . . . ?
C82A O27 C83A C84A 91.5(19) . . . . ?
C82 O27 C83A C84A -138.1(17) . . . . ?
C83 O27 C83A C84A -67.9(18) . . . . ?
